data_7133023
loop_
_publ_author_name
'Arya, Yogita'
'Ansari, Toufik'
'Bera, Sudip Kumar'
'Panda, Sanjib'
'Indra, Arindam'
'Lahiri, Goutam Kumar'

_publ_section_title
;
 Superior electrocatalytic hydrogen evolution activity of a triply bridged
 diruthenium(II) complex on a carbon cloth support.
;
_journal_issue 47
_journal_name_full 'Chemical communications (Cambridge, England)'
_journal_page_first 6011
_journal_page_last 6014
_journal_paper_doi 10.1039/d4cc01173b
_journal_volume 60
_journal_year 2024
_chemical_formula_moiety 'C58 H49 N4 O2 P2 Ru, Cl O4'
_chemical_formula_sum 'C58 H49 Cl N4 O6 P2 Ru'
_chemical_formula_weight 1096.47
_space_group_crystal_system triclinic
_space_group_IT_number 2
_space_group_name_Hall '-P 1'
_space_group_name_H-M_alt 'P -1'
_atom_sites_solution_hydrogens mixed
_atom_sites_solution_primary dual
_audit_creation_date 2024-01-02
_audit_creation_method
;
Olex2 1.3-ac4
(compiled 2019.04.23 svn.r3594 for Rigaku Oxford Diffraction, GUI svn.r5739)
;
_audit_update_record
;
2024-01-03 deposited with the CCDC.	2024-05-06 downloaded from the CCDC.
;
_cell_angle_alpha 110.1520(10)
_cell_angle_beta 101.1340(10)
_cell_angle_gamma 99.6610(10)
_cell_formula_units_Z 4
_cell_length_a 15.6010(2)
_cell_length_b 21.1050(3)
_cell_length_c 22.1703(3)
_cell_measurement_reflns_used 41333
_cell_measurement_temperature 150.00(10)
_cell_measurement_theta_max 23.8890
_cell_measurement_theta_min 1.7840
_cell_volume 6502.66(17)
_computing_cell_refinement 'CrysAlisPro 1.171.41.93a (Rigaku OD, 2020)'
_computing_data_collection 'CrysAlisPro 1.171.41.93a (Rigaku OD, 2020)'
_computing_data_reduction 'CrysAlisPro 1.171.41.93a (Rigaku OD, 2020)'
_computing_molecular_graphics 'Olex2 (Dolomanov et al., 2009)'
_computing_publication_material 'Olex2 (Dolomanov et al., 2009)'
_computing_structure_refinement 'ShelXL (Sheldrick, 2015)'
_computing_structure_solution 'ShelXT (Sheldrick, 2015)'
_diffrn_ambient_environment N~2~
_diffrn_ambient_temperature 150.00(10)
_diffrn_detector 'CCD plate'
_diffrn_measured_fraction_theta_full 1.000
_diffrn_measured_fraction_theta_max 1.000
_diffrn_measurement_details
;
List of Runs (angles in degrees, time in seconds):

  # Type    Start    End  Width  t~exp~   \w     \q     \k     \f   Frames
#--------------------------------------------------------------------------
  1  \f   -349.73   9.47   0.80    2.00   6.61  -9.84 -31.50    --   449
  2  \w    -60.89  -0.09   0.80    2.00    --  -14.77  94.56 -34.84   76
  3  \w    -65.46   0.14   0.80    2.00    --  -19.34  94.56 145.16   82
  4  \w   -100.81  15.19   0.80    2.00    --   -9.84 -59.25 -51.92  145
  5  \f    -10.27 348.93   0.80    2.00  81.02  -9.84  31.50    --   449
  6  \w    -65.46   0.14   0.80    2.00    --  -19.34  94.56  73.16   82
  7  \w    -65.46   0.14   0.80    2.00    --  -19.34  94.56   1.16   82
  8  \w   -100.81  15.19   0.80    2.00    --   -9.84 -59.25  92.08  145
  9  \f   -340.02  19.18   0.80    2.00  15.81  -9.84 -59.25    --   449
 10  \w   -100.81  15.19   0.80    2.00    --   -9.84 -59.25-123.92  145
;
_diffrn_measurement_device 'abstract diffractometer'
_diffrn_measurement_device_type 'Saxi-CrysAlisPro-abstract goniometer imported SAXI images'
_diffrn_measurement_method '\w and \f scans'
_diffrn_orient_matrix_type 'CrysAlisPro convention (1999,Acta A55,543-557)'
_diffrn_orient_matrix_UB_11 -0.0082958000
_diffrn_orient_matrix_UB_12 -0.0296302000
_diffrn_orient_matrix_UB_13 0.0083062000
_diffrn_orient_matrix_UB_21 0.0093242000
_diffrn_orient_matrix_UB_22 0.0221891000
_diffrn_orient_matrix_UB_23 0.0341147000
_diffrn_orient_matrix_UB_31 -0.0462599000
_diffrn_orient_matrix_UB_32 0.0000316000
_diffrn_orient_matrix_UB_33 -0.0045562000
_diffrn_radiation_monochromator graphite
_diffrn_radiation_probe x-ray
_diffrn_radiation_type 'Mo K\a'
_diffrn_radiation_wavelength 0.71073
_diffrn_reflns_av_R_equivalents 0.0872
_diffrn_reflns_av_unetI/netI 0.0368
_diffrn_reflns_Laue_measured_fraction_full 1.000
_diffrn_reflns_Laue_measured_fraction_max 1.000
_diffrn_reflns_limit_h_max 18
_diffrn_reflns_limit_h_min -18
_diffrn_reflns_limit_k_max 25
_diffrn_reflns_limit_k_min -25
_diffrn_reflns_limit_l_max 26
_diffrn_reflns_limit_l_min -26
_diffrn_reflns_number 303607
_diffrn_reflns_point_group_measured_fraction_full 1.000
_diffrn_reflns_point_group_measured_fraction_max 1.000
_diffrn_reflns_theta_full 25.000
_diffrn_reflns_theta_max 25.000
_diffrn_reflns_theta_min 1.733
_diffrn_source 'fine-focus sealed X-ray tube'
_diffrn_source_type 'Enhance (Mo) X-ray Source'
_exptl_absorpt_coefficient_mu 0.376
_exptl_absorpt_correction_T_max 1.00000
_exptl_absorpt_correction_T_min 0.61807
_exptl_absorpt_correction_type multi-scan
_exptl_absorpt_process_details
;
CrysAlisPro 1.171.41.93a (Rigaku Oxford Diffraction, 2020)
Empirical absorption correction using spherical harmonics,
implemented in SCALE3 ABSPACK scaling algorithm.
;
_exptl_crystal_colour 'metallic reddish red'
_exptl_crystal_colour_lustre metallic
_exptl_crystal_colour_modifier reddish
_exptl_crystal_colour_primary red
_exptl_crystal_density_diffrn 1.120
_exptl_crystal_description plate
_exptl_crystal_F_000 2256
_exptl_crystal_size_max 0.56
_exptl_crystal_size_mid 0.52
_exptl_crystal_size_min 0.48
_refine_diff_density_max 0.926
_refine_diff_density_min -0.779
_refine_diff_density_rms 0.073
_refine_ls_extinction_method none
_refine_ls_goodness_of_fit_ref 1.033
_refine_ls_hydrogen_treatment mixed
_refine_ls_matrix_type full
_refine_ls_number_parameters 1306
_refine_ls_number_reflns 22925
_refine_ls_number_restraints 0
_refine_ls_restrained_S_all 1.033
_refine_ls_R_factor_all 0.0772
_refine_ls_R_factor_gt 0.0545
_refine_ls_shift/su_max 0.007
_refine_ls_shift/su_mean 0.000
_refine_ls_structure_factor_coef Fsqd
_refine_ls_weighting_details 'w=1/[\s^2^(Fo^2^)+(0.0758P)^2^+9.2073P] where P=(Fo^2^+2Fc^2^)/3'
_refine_ls_weighting_scheme calc
_refine_ls_wR_factor_gt 0.1438
_refine_ls_wR_factor_ref 0.1615
_reflns_Friedel_coverage 0.000
_reflns_number_gt 16302
_reflns_number_total 22925
_reflns_threshold_expression 'I > 2\s(I)'
_cod_data_source_file d4cc01173b2.cif
_cod_data_source_block '[2]ClO4'
_cod_depositor_comments 'Adding full bibliography for 7133020--7133023.cif.'
_cod_original_cell_volume 6502.66(16)
_cod_database_code 7133023
_shelx_shelxl_version_number 2018/3
_shelx_space_group_comment
;
The symmetry employed for this shelxl refinement is uniquely defined
by the following loop, which should always be used as a source of
symmetry information in preference to the above space-group names.
They are only intended as comments.
;
_shelx_estimated_absorpt_t_max 0.840
_shelx_estimated_absorpt_t_min 0.817
_reflns_odcompleteness_completeness 79.72
_reflns_odcompleteness_iscentric 1
_reflns_odcompleteness_theta 36.95
_olex2_refinement_description
;
1. Fixed Uiso
 At 1.2 times of:
  All C(H) groups
 At 1.5 times of:
  All C(H,H,H) groups
2.a Aromatic/amide H refined with riding coordinates:
 C5(H5), C53(H53), C41(H41), C83(H83), C95(H95), C60(H60), C97(H97), C54(H54),
 C57(H57), C39(H39), C101(H101), C10(H10), C98(H98), C47(H47), C99(H99),
 C110(H110), C75(H75), C4(H4), C3(H3), C51(H51), C103(H103), C85(H85), C73(H73),
  C35(H35), C113(H113), C23(H23), C48(H48), C100(H100), C109(H109), C32(H32),
 C112(H112), C27(H27), C42(H42), C79(H79), C74(H74), C91(H91), C43(H43),
 C107(H107), C29(H29), C94(H94), C82(H82), C24(H24), C38(H38), C86(H86),
 C31(H31), C25(H25), C111(H111), C89(H89), C55(H55), C45(H45), C26(H26),
 C50(H50), C56(H56), C80(H80), C93(H93), C33(H33), C49(H49), C104(H104),
 C44(H44), C87(H87), C11(H11), C88(H88), C92(H92), C106(H106), C37(H37),
 C36(H36), C61(H61), C12(H12), C105(H105), C81(H81), C17(H17), C19(H19),
 C30(H30), C18(H18), C62(H62), C67(H67), C69(H69), C68(H68)
2.b Idealised Me refined as rotating group:
 C7(H7A,H7B,H7C), C77(H77A,H77B,H77C), C14(H14A,H14B,H14C), C64(H64A,H64B,
 H64C), C21(H21A,H21B,H21C), C71(H71A,H71B,H71C)
;
_smtbx_masks_void_probe_radius 1.2
_smtbx_masks_void_truncation_radius 1.2
_olex2_submission_special_instructions 'No special instructions were received'
_oxdiff_exptl_absorpt_empirical_details
;
Empirical correction (ABSPACK) includes:
- Absorption correction using spherical harmonics
- Frame scaling
;
_oxdiff_exptl_absorpt_empirical_full_max 1.440
_oxdiff_exptl_absorpt_empirical_full_min 0.601

loop_
_space_group_symop_operation_xyz
'x, y, z'
'-x, -y, -z'

loop_
_atom_site_label
_atom_site_type_symbol
_atom_site_fract_x
_atom_site_fract_y
_atom_site_fract_z
_atom_site_U_iso_or_equiv
_atom_site_adp_type
_atom_site_occupancy
_atom_site_site_symmetry_order
_atom_site_calc_flag
_atom_site_refinement_flags_posn
_atom_site_refinement_flags_adp
_atom_site_refinement_flags_occupancy
_atom_site_disorder_assembly
_atom_site_disorder_group
Ru1 Ru 0.65712(2) 0.89729(2) 0.68179(2) 0.03357(9) Uani 1 1 d . . . . .
Ru2 Ru 0.82240(2) 0.19022(2) 0.26953(2) 0.03770(10) Uani 1 1 d . . . . .
P2 P 0.72759(6) 0.94714(5) 0.79768(5) 0.0327(2) Uani 1 1 d . . . . .
P1 P 0.59166(7) 0.83881(5) 0.56594(5) 0.0344(2) Uani 1 1 d . . . . .
P005 P 0.75559(7) 0.13547(5) 0.15358(5) 0.0383(2) Uani 1 1 d . . . . .
P006 P 0.89290(7) 0.23716(5) 0.38525(5) 0.0372(2) Uani 1 1 d . . . . .
Cl2 Cl 0.28884(9) 0.44502(7) 0.30603(7) 0.0659(3) Uani 1 1 d . . . . .
Cl1 Cl 1.12078(8) 1.16722(7) 0.72260(7) 0.0675(3) Uani 1 1 d . . . . .
O1 O 0.59361(17) 0.98113(13) 0.68627(13) 0.0386(6) Uani 1 1 d . . . . .
O7 O 0.76356(18) 0.27643(13) 0.27575(13) 0.0412(6) Uani 1 1 d . . . . .
O2 O 0.5143(2) 0.80127(17) 0.70353(15) 0.0570(8) Uani 1 1 d . . . . .
N1 N 0.7538(2) 0.97458(16) 0.66824(14) 0.0339(7) Uani 1 1 d . . . . .
N5 N 0.9213(2) 0.26476(16) 0.25419(15) 0.0381(7) Uani 1 1 d . . . . .
O8 O 0.6730(2) 0.09774(18) 0.28814(15) 0.0602(8) Uani 1 1 d . . . . .
N3 N 0.5024(2) 1.16026(18) 0.70944(18) 0.0513(9) Uani 1 1 d . . . . .
N2 N 0.6445(2) 1.16059(18) 0.70483(18) 0.0496(9) Uani 1 1 d . . . . .
N7 N 0.6504(3) 0.42964(19) 0.2427(2) 0.0574(10) Uani 1 1 d . . . . .
C1 C 0.6385(3) 1.0359(2) 0.68563(18) 0.0362(8) Uani 1 1 d . . . . .
C28 C 0.4866(3) 0.8602(2) 0.53671(19) 0.0402(9) Uani 1 1 d . . . . .
C72 C 0.8955(3) 0.3230(2) 0.25332(19) 0.0400(9) Uani 1 1 d . . . . .
C40 C 0.7345(3) 0.8862(2) 0.83961(19) 0.0377(9) Uani 1 1 d . . . . .
N6 N 0.7901(3) 0.42571(19) 0.2325(2) 0.0568(10) Uani 1 1 d . . . . .
C114 C 0.8032(3) 0.3243(2) 0.26186(19) 0.0398(9) Uani 1 1 d . . . . .
C6 C 0.8349(3) 0.9691(2) 0.65650(19) 0.0408(9) Uani 1 1 d . . . . .
C96 C 0.7041(3) 0.0416(2) 0.12067(19) 0.0423(9) Uani 1 1 d . . . . .
C59 C 0.6696(3) 0.3752(2) 0.2595(2) 0.0485(10) Uani 1 1 d . . . . .
C90 C 1.0084(3) 0.2899(2) 0.40720(19) 0.0420(9) Uani 1 1 d . . . . .
C46 C 0.8453(3) 0.9980(2) 0.82212(18) 0.0394(9) Uani 1 1 d . . . . .
C84 C 0.9069(3) 0.1742(2) 0.4250(2) 0.0439(10) Uani 1 1 d . . . . .
C2 C 0.7296(3) 1.0350(2) 0.67371(19) 0.0383(9) Uani 1 1 d . . . . .
C00V C 0.7281(3) 0.1316(2) 0.28172(19) 0.0425(10) Uani 1 1 d . . . . .
C52 C 0.6721(3) 1.0086(2) 0.84552(18) 0.0385(9) Uani 1 1 d . . . . .
C8 C 0.6002(3) 1.0947(2) 0.6962(2) 0.0418(9) Uani 1 1 d . . . . .
C78 C 0.8376(3) 0.2957(2) 0.4371(2) 0.0435(10) Uani 1 1 d . . . . .
C76 C 1.0035(3) 0.2585(2) 0.2457(2) 0.0451(10) Uani 1 1 d . . . . .
C34 C 0.6642(3) 0.8558(2) 0.51474(19) 0.0425(9) Uani 1 1 d . . . . .
C5 C 0.8916(3) 1.0239(2) 0.6504(2) 0.0500(11) Uani 1 1 d . . . . .
H5 H 0.948373 1.019201 0.642482 0.060 Uiso 1 1 calc R . . . .
C53 C 0.5787(3) 0.9944(2) 0.8256(2) 0.0451(10) Uani 1 1 d . . . . .
H53 H 0.545240 0.952699 0.788605 0.054 Uiso 1 1 calc R . . . .
C41 C 0.7265(3) 0.8156(2) 0.8035(2) 0.0485(10) Uani 1 1 d . . . . .
H41 H 0.716122 0.798520 0.756395 0.058 Uiso 1 1 calc R . . . .
C22 C 0.5558(3) 0.7433(2) 0.53365(19) 0.0409(9) Uani 1 1 d . . . . .
O10 O 0.3003(3) 0.3832(2) 0.3153(2) 0.1052(14) Uani 1 1 d . . . . .
N4 N 0.6002(3) 1.3151(2) 0.7892(2) 0.0714(12) Uani 1 1 d . . . . .
O3 O 1.0724(3) 1.1234(2) 0.6562(2) 0.0987(14) Uani 1 1 d . . . . .
C83 C 0.7442(3) 0.2832(2) 0.4168(2) 0.0513(11) Uani 1 1 d . . . . .
H83 H 0.710491 0.245521 0.376228 0.062 Uiso 1 1 calc R . . . .
C58 C 0.5686(3) 0.8375(2) 0.69556(18) 0.0418(10) Uani 1 1 d . . . . .
C95 C 1.0230(3) 0.3558(2) 0.4052(2) 0.0502(11) Uani 1 1 d . . . . .
H95 H 0.973299 0.375538 0.398505 0.060 Uiso 1 1 calc R . . . .
C102 C 0.8306(3) 0.1393(2) 0.0993(2) 0.0481(10) Uani 1 1 d . . . . .
C60 C 0.6066(3) 0.3367(2) 0.2782(2) 0.0531(11) Uani 1 1 d . . . . .
H60 H 0.619341 0.299134 0.289606 0.064 Uiso 1 1 calc R . . . .
C97 C 0.7339(3) 0.0008(2) 0.1535(2) 0.0478(10) Uani 1 1 d . . . . .
H97 H 0.777647 0.022036 0.195669 0.057 Uiso 1 1 calc R . . . .
C9 C 0.5105(3) 1.0936(2) 0.6999(2) 0.0454(10) Uani 1 1 d . . . . .
O11 O 0.2501(3) 0.4209(2) 0.2352(2) 0.1024(14) Uani 1 1 d . . . . .
C7 C 0.8657(3) 0.9048(2) 0.6517(2) 0.0536(11) Uani 1 1 d . . . . .
H7A H 0.874605 0.900476 0.694986 0.080 Uiso 1 1 calc GR . . . .
H7B H 0.922789 0.907786 0.639343 0.080 Uiso 1 1 calc GR . . . .
H7C H 0.819936 0.863880 0.617726 0.080 Uiso 1 1 calc GR . . . .
C115 C 0.7573(3) 0.3739(2) 0.2526(2) 0.0465(10) Uani 1 1 d . . . . .
C54 C 0.5340(3) 1.0403(2) 0.8588(2) 0.0569(12) Uani 1 1 d . . . . .
H54 H 0.469921 1.029596 0.845121 0.068 Uiso 1 1 calc R . . . .
C57 C 0.7204(3) 1.0701(2) 0.8998(2) 0.0489(10) Uani 1 1 d . . . . .
H57 H 0.784421 1.080499 0.914309 0.059 Uiso 1 1 calc R . . . .
C39 C 0.6838(3) 0.9209(3) 0.5107(2) 0.0557(12) Uani 1 1 d . . . . .
H39 H 0.654724 0.955069 0.531653 0.067 Uiso 1 1 calc R . . . .
C101 C 0.6396(3) 0.0095(2) 0.0587(2) 0.0484(10) Uani 1 1 d . . . . .
H101 H 0.618787 0.036987 0.035799 0.058 Uiso 1 1 calc R . . . .
C10 C 0.4372(3) 1.0429(2) 0.6952(2) 0.0532(11) Uani 1 1 d . . . . .
H10 H 0.442637 0.997239 0.689924 0.064 Uiso 1 1 calc R . . . .
O12 O 0.2294(3) 0.4757(2) 0.3400(2) 0.0970(14) Uani 1 1 d . . . . .
C98 C 0.6992(3) -0.0717(2) 0.1245(2) 0.0516(11) Uani 1 1 d . . . . .
H98 H 0.719358 -0.099744 0.146990 0.062 Uiso 1 1 calc R . . . .
C47 C 0.9165(3) 0.9703(2) 0.8380(2) 0.0516(11) Uani 1 1 d . . . . .
H47 H 0.905279 0.926305 0.841528 0.062 Uiso 1 1 calc R . . . .
C108 C 0.6595(3) 0.1701(2) 0.12929(19) 0.0432(10) Uani 1 1 d . . . . .
C99 C 0.6363(3) -0.1024(2) 0.0635(2) 0.0553(12) Uani 1 1 d . . . . .
H99 H 0.613336 -0.151682 0.043774 0.066 Uiso 1 1 calc R . . . .
C110 C 0.5119(3) 0.1816(2) 0.1406(2) 0.0550(11) Uani 1 1 d . . . . .
H110 H 0.461016 0.169634 0.155823 0.066 Uiso 1 1 calc R . . . .
C75 C 1.0624(3) 0.3115(3) 0.2384(2) 0.0556(12) Uani 1 1 d . . . . .
H75 H 1.120087 0.306423 0.232814 0.067 Uiso 1 1 calc R . . . .
C4 C 0.8668(3) 1.0838(2) 0.6558(2) 0.0517(11) Uani 1 1 d . . . . .
H4 H 0.905633 1.120749 0.651248 0.062 Uiso 1 1 calc R . . . .
C3 C 0.7837(3) 1.0906(2) 0.6680(2) 0.0475(10) Uani 1 1 d . . . . .
H3 H 0.764767 1.132113 0.672192 0.057 Uiso 1 1 calc R . . . .
C51 C 0.8639(3) 1.0630(2) 0.8174(2) 0.0473(10) Uani 1 1 d . . . . .
H51 H 0.815512 1.082587 0.806646 0.057 Uiso 1 1 calc R . . . .
O6 O 1.0635(3) 1.1967(2) 0.7601(3) 0.1156(17) Uani 1 1 d . . . . .
C15 C 0.5880(3) 1.1992(2) 0.7136(2) 0.0529(11) Uani 1 1 d . . . . .
C103 C 0.8546(3) 0.0790(3) 0.0649(2) 0.0569(12) Uani 1 1 d . . . . .
H103 H 0.827082 0.035844 0.065994 0.068 Uiso 1 1 calc R . . . .
C85 C 0.8881(3) 0.1034(2) 0.3869(2) 0.0531(11) Uani 1 1 d . . . . .
H85 H 0.864473 0.086189 0.339820 0.064 Uiso 1 1 calc R . . . .
C73 C 0.9523(3) 0.3769(2) 0.2466(2) 0.0512(11) Uani 1 1 d . . . . .
H73 H 0.933134 0.417490 0.247050 0.061 Uiso 1 1 calc R . . . .
C35 C 0.7092(3) 0.8075(3) 0.4848(2) 0.0584(12) Uani 1 1 d . . . . .
H35 H 0.696847 0.762442 0.486178 0.070 Uiso 1 1 calc R . . . .
C113 C 0.5116(3) 0.2254(2) 0.1068(2) 0.0586(12) Uani 1 1 d . . . . .
H113 H 0.461213 0.244058 0.098858 0.070 Uiso 1 1 calc R . . . .
N8 N 0.6755(4) 0.5003(3) 0.1458(2) 0.0827(14) Uani 1 1 d . . . . .
C23 C 0.5842(3) 0.7067(2) 0.5717(2) 0.0475(10) Uani 1 1 d . . . . .
H23 H 0.624566 0.731280 0.615111 0.057 Uiso 1 1 calc R . . . .
C48 C 1.0042(3) 1.0068(3) 0.8486(3) 0.0659(13) Uani 1 1 d . . . . .
H48 H 1.052905 0.987749 0.860056 0.079 Uiso 1 1 calc R . . . .
C100 C 0.6060(3) -0.0622(2) 0.0306(2) 0.0561(12) Uani 1 1 d . . . . .
H100 H 0.561979 -0.083802 -0.011372 0.067 Uiso 1 1 calc R . . . .
C109 C 0.5847(3) 0.1550(2) 0.1524(2) 0.0497(10) Uani 1 1 d . . . . .
H109 H 0.584281 0.125828 0.176765 0.060 Uiso 1 1 calc R . . . .
C77 C 1.0326(3) 0.1943(2) 0.2412(2) 0.0577(12) Uani 1 1 d . . . . .
H77A H 1.032054 0.186338 0.282148 0.087 Uiso 1 1 calc GR . . . .
H77B H 1.093834 0.199439 0.235611 0.087 Uiso 1 1 calc GR . . . .
H77C H 0.991114 0.154498 0.202810 0.087 Uiso 1 1 calc GR . . . .
C16 C 0.6150(3) 1.2750(3) 0.7313(3) 0.0609(13) Uani 1 1 d . . . . .
C32 C 0.3399(3) 0.8718(3) 0.5507(2) 0.0604(13) Uani 1 1 d . . . . .
H32 H 0.296447 0.869722 0.575135 0.073 Uiso 1 1 calc R . . . .
C112 C 0.6595(3) 0.2143(2) 0.0954(2) 0.0552(12) Uani 1 1 d . . . . .
H112 H 0.709926 0.225914 0.079642 0.066 Uiso 1 1 calc R . . . .
C27 C 0.4998(3) 0.7059(2) 0.4695(2) 0.0552(12) Uani 1 1 d . . . . .
H27 H 0.480988 0.729909 0.442168 0.066 Uiso 1 1 calc R . . . .
C42 C 0.7338(3) 0.7702(2) 0.8362(3) 0.0580(12) Uani 1 1 d . . . . .
H42 H 0.727086 0.722049 0.811436 0.070 Uiso 1 1 calc R . . . .
C79 C 0.8854(3) 0.3512(2) 0.4962(2) 0.0568(12) Uani 1 1 d . . . . .
H79 H 0.949328 0.360619 0.510526 0.068 Uiso 1 1 calc R . . . .
C74 C 1.0369(3) 0.3709(3) 0.2393(2) 0.0605(12) Uani 1 1 d . . . . .
H74 H 1.076840 0.407346 0.234959 0.073 Uiso 1 1 calc R . . . .
C91 C 1.0819(3) 0.2619(2) 0.4171(2) 0.0545(11) Uani 1 1 d . . . . .
H91 H 1.073456 0.216973 0.418918 0.065 Uiso 1 1 calc R . . . .
C43 C 0.7506(4) 0.7952(3) 0.9041(3) 0.0665(14) Uani 1 1 d . . . . .
H43 H 0.756457 0.764304 0.926347 0.080 Uiso 1 1 calc R . . . .
C107 C 0.8710(3) 0.2014(3) 0.0966(2) 0.0626(13) Uani 1 1 d . . . . .
H107 H 0.856229 0.243204 0.120386 0.075 Uiso 1 1 calc R . . . .
C29 C 0.4668(4) 0.8764(3) 0.4810(2) 0.0723(16) Uani 1 1 d . . . . .
H29 H 0.509785 0.878510 0.456240 0.087 Uiso 1 1 calc R . . . .
C94 C 1.1092(4) 0.3932(3) 0.4129(2) 0.0606(13) Uani 1 1 d . . . . .
H94 H 1.118601 0.438572 0.412185 0.073 Uiso 1 1 calc R . . . .
C13 C 0.4196(3) 1.1775(3) 0.7077(3) 0.0595(12) Uani 1 1 d . . . . .
C82 C 0.7000(4) 0.3260(3) 0.4560(3) 0.0643(13) Uani 1 1 d . . . . .
H82 H 0.636167 0.317272 0.442097 0.077 Uiso 1 1 calc R . . . .
C24 C 0.5544(3) 0.6347(2) 0.5472(2) 0.0594(12) Uani 1 1 d . . . . .
H24 H 0.573369 0.610106 0.573858 0.071 Uiso 1 1 calc R . . . .
C38 C 0.7443(4) 0.9367(3) 0.4772(2) 0.0724(15) Uani 1 1 d . . . . .
H38 H 0.754999 0.980834 0.473698 0.087 Uiso 1 1 calc R . . . .
C86 C 0.9038(3) 0.0577(3) 0.4175(3) 0.0634(13) Uani 1 1 d . . . . .
H86 H 0.890292 0.009148 0.391272 0.076 Uiso 1 1 calc R . . . .
C31 C 0.3209(3) 0.8871(3) 0.4960(2) 0.0645(14) Uani 1 1 d . . . . .
H31 H 0.264322 0.895979 0.481776 0.077 Uiso 1 1 calc R . . . .
C25 C 0.4968(4) 0.5986(2) 0.4836(3) 0.0702(15) Uani 1 1 d . . . . .
H25 H 0.475114 0.549304 0.466919 0.084 Uiso 1 1 calc R . . . .
C111 C 0.5862(4) 0.2417(3) 0.0846(2) 0.0628(13) Uani 1 1 d . . . . .
H111 H 0.586922 0.272159 0.061536 0.075 Uiso 1 1 calc R . . . .
C89 C 0.9418(3) 0.1984(3) 0.4936(2) 0.0597(12) Uani 1 1 d . . . . .
H89 H 0.954337 0.246736 0.520239 0.072 Uiso 1 1 calc R . . . .
C55 C 0.5816(3) 1.1012(2) 0.9116(2) 0.0613(13) Uani 1 1 d . . . . .
H55 H 0.550600 1.133116 0.933723 0.074 Uiso 1 1 calc R . . . .
C45 C 0.7502(3) 0.9099(2) 0.9083(2) 0.0543(11) Uani 1 1 d . . . . .
H45 H 0.754976 0.957606 0.933377 0.065 Uiso 1 1 calc R . . . .
C26 C 0.4714(4) 0.6341(3) 0.4452(3) 0.0719(15) Uani 1 1 d . . . . .
H26 H 0.433500 0.609094 0.400983 0.086 Uiso 1 1 calc R . . . .
C50 C 0.9512(3) 1.0990(3) 0.8280(2) 0.0594(12) Uani 1 1 d . . . . .
H50 H 0.962761 1.143339 0.825176 0.071 Uiso 1 1 calc R . . . .
C56 C 0.6746(3) 1.1161(2) 0.9326(2) 0.0585(12) Uani 1 1 d . . . . .
H56 H 0.707387 1.157994 0.969549 0.070 Uiso 1 1 calc R . . . .
O4 O 1.1578(3) 1.1195(3) 0.7471(3) 0.133(2) Uani 1 1 d . . . . .
C80 C 0.8401(4) 0.3934(3) 0.5349(3) 0.0696(14) Uani 1 1 d . . . . .
H80 H 0.873309 0.431159 0.575551 0.083 Uiso 1 1 calc R . . . .
C93 C 1.1810(4) 0.3643(3) 0.4217(2) 0.0675(14) Uani 1 1 d . . . . .
H93 H 1.239889 0.389342 0.425780 0.081 Uiso 1 1 calc R . . . .
C33 C 0.4221(3) 0.8593(3) 0.5710(2) 0.0604(13) Uani 1 1 d . . . . .
H33 H 0.434800 0.849782 0.610165 0.072 Uiso 1 1 calc R . . . .
O9 O 0.3700(3) 0.4936(2) 0.3202(3) 0.134(2) Uani 1 1 d . . . . .
C49 C 1.0221(3) 1.0707(3) 0.8429(3) 0.0665(14) Uani 1 1 d . . . . .
H49 H 1.082336 1.094686 0.849104 0.080 Uiso 1 1 calc R . . . .
C104 C 0.9178(4) 0.0810(3) 0.0290(3) 0.0731(15) Uani 1 1 d . . . . .
H104 H 0.933825 0.039601 0.006034 0.088 Uiso 1 1 calc R . . . .
C65 C 0.7270(4) 0.4579(3) 0.2267(3) 0.0646(13) Uani 1 1 d . . . . .
C44 C 0.7592(4) 0.8648(3) 0.9409(3) 0.0687(15) Uani 1 1 d . . . . .
H44 H 0.771085 0.881641 0.988085 0.082 Uiso 1 1 calc R . . . .
C87 C 0.9387(3) 0.0819(3) 0.4856(3) 0.0659(14) Uani 1 1 d . . . . .
H87 H 0.949172 0.050299 0.506293 0.079 Uiso 1 1 calc R . . . .
C11 C 0.3573(3) 1.0602(3) 0.6983(3) 0.0693(14) Uani 1 1 d . . . . .
H11 H 0.307013 1.027053 0.697309 0.083 Uiso 1 1 calc R . . . .
C63 C 0.5713(4) 0.4497(3) 0.2486(3) 0.0779(16) Uani 1 1 d . . . . .
C88 C 0.9584(4) 0.1522(3) 0.5234(3) 0.0687(14) Uani 1 1 d . . . . .
H88 H 0.983575 0.169260 0.570348 0.082 Uiso 1 1 calc R . . . .
C14 C 0.4100(4) 1.2468(3) 0.7074(3) 0.0725(15) Uani 1 1 d . . . . .
H14A H 0.345782 1.246114 0.696658 0.109 Uiso 1 1 calc GR . . . .
H14B H 0.436664 1.256160 0.673844 0.109 Uiso 1 1 calc GR . . . .
H14C H 0.441127 1.283413 0.751550 0.109 Uiso 1 1 calc GR . . . .
C92 C 1.1681(3) 0.2999(3) 0.4245(3) 0.0678(14) Uani 1 1 d . . . . .
H92 H 1.218322 0.280849 0.431490 0.081 Uiso 1 1 calc R . . . .
C106 C 0.9330(4) 0.2033(3) 0.0594(3) 0.0780(17) Uani 1 1 d . . . . .
H106 H 0.958691 0.245853 0.056314 0.094 Uiso 1 1 calc R . . . .
C20 C 0.6277(4) 1.3845(3) 0.8099(3) 0.0781(16) Uani 1 1 d . . . . .
C37 C 0.7889(4) 0.8889(4) 0.4489(3) 0.0790(17) Uani 1 1 d . . . . .
H37 H 0.831558 0.900101 0.426421 0.095 Uiso 1 1 calc R . . . .
C36 C 0.7723(4) 0.8250(3) 0.4529(3) 0.0753(16) Uani 1 1 d . . . . .
H36 H 0.804235 0.792224 0.433684 0.090 Uiso 1 1 calc R . . . .
C61 C 0.5262(3) 0.3532(3) 0.2800(3) 0.0686(14) Uani 1 1 d . . . . .
H61 H 0.481365 0.325947 0.290827 0.082 Uiso 1 1 calc R . . . .
C12 C 0.3492(4) 1.1270(3) 0.7030(3) 0.0724(15) Uani 1 1 d . . . . .
H12 H 0.292108 1.137204 0.702879 0.087 Uiso 1 1 calc R . . . .
C66 C 0.7393(4) 0.5140(3) 0.2032(3) 0.0729(15) Uani 1 1 d . . . . .
C64 C 0.5579(4) 0.5153(3) 0.2398(4) 0.097(2) Uani 1 1 d . . . . .
H64A H 0.614295 0.552146 0.261959 0.146 Uiso 1 1 calc GR . . . .
H64B H 0.510072 0.530204 0.259723 0.146 Uiso 1 1 calc GR . . . .
H64C H 0.540608 0.506241 0.192158 0.146 Uiso 1 1 calc GR . . . .
C105 C 0.9571(4) 0.1430(4) 0.0269(3) 0.0828(18) Uani 1 1 d . . . . .
H105 H 1.001258 0.144624 0.002995 0.099 Uiso 1 1 calc R . . . .
C81 C 0.7485(4) 0.3809(3) 0.5147(3) 0.0714(15) Uani 1 1 d . . . . .
H81 H 0.718123 0.410007 0.541145 0.086 Uiso 1 1 calc R . . . .
C17 C 0.6583(4) 1.3006(3) 0.6932(3) 0.0724(15) Uani 1 1 d . . . . .
H17 H 0.667667 1.270393 0.653371 0.087 Uiso 1 1 calc R . . . .
C19 C 0.6705(4) 1.4146(3) 0.7745(3) 0.0817(17) Uani 1 1 d . . . . .
H19 H 0.688434 1.464005 0.790176 0.098 Uiso 1 1 calc R . . . .
C30 C 0.3839(4) 0.8896(4) 0.4615(3) 0.095(2) Uani 1 1 d . . . . .
H30 H 0.370769 0.900557 0.423216 0.114 Uiso 1 1 calc R . . . .
C18 C 0.6886(4) 1.3744(3) 0.7159(3) 0.0823(17) Uani 1 1 d . . . . .
H18 H 0.719918 1.395451 0.692104 0.099 Uiso 1 1 calc R . . . .
C70 C 0.6844(6) 0.5514(4) 0.1191(4) 0.094(2) Uani 1 1 d . . . . .
C62 C 0.5098(4) 0.4104(3) 0.2660(3) 0.0853(18) Uani 1 1 d . . . . .
H62 H 0.454161 0.422180 0.268735 0.102 Uiso 1 1 calc R . . . .
C67 C 0.8097(5) 0.5715(3) 0.2324(4) 0.095(2) Uani 1 1 d . . . . .
H67 H 0.853531 0.577592 0.271580 0.114 Uiso 1 1 calc R . . . .
C69 C 0.7525(6) 0.6085(4) 0.1461(4) 0.109(2) Uani 1 1 d . . . . .
H69 H 0.756881 0.640893 0.125149 0.131 Uiso 1 1 calc R . . . .
C21 C 0.6101(6) 1.4263(3) 0.8738(3) 0.112(2) Uani 1 1 d . . . . .
H21A H 0.640840 1.475561 0.887959 0.168 Uiso 1 1 calc GR . . . .
H21B H 0.632950 1.409478 0.908305 0.168 Uiso 1 1 calc GR . . . .
H21C H 0.544957 1.421170 0.867210 0.168 Uiso 1 1 calc GR . . . .
C68 C 0.8177(6) 0.6218(4) 0.2048(5) 0.122(3) Uani 1 1 d . . . . .
H68 H 0.865420 0.663189 0.225105 0.147 Uiso 1 1 calc R . . . .
C71 C 0.6185(7) 0.5337(5) 0.0554(4) 0.145(4) Uani 1 1 d . . . . .
H71A H 0.604908 0.483396 0.029145 0.217 Uiso 1 1 calc GR . . . .
H71B H 0.643552 0.559320 0.030729 0.217 Uiso 1 1 calc GR . . . .
H71C H 0.563027 0.546351 0.063627 0.217 Uiso 1 1 calc GR . . . .
H H 0.721(2) 0.8372(17) 0.6765(16) 0.029(9) Uiso 1 1 d . . . . .
O5 O 1.1937(3) 1.2185(2) 0.7248(2) 0.1004(13) Uiso 1 1 d . . . . .
HA H 0.8848(17) 0.1256(13) 0.2630(13) 0.003(6) Uiso 1 1 d . . . . .

loop_
_atom_site_aniso_label
_atom_site_aniso_U_11
_atom_site_aniso_U_22
_atom_site_aniso_U_33
_atom_site_aniso_U_23
_atom_site_aniso_U_13
_atom_site_aniso_U_12
Ru1 0.04115(18) 0.03078(17) 0.03041(17) 0.01245(13) 0.01170(13) 0.00984(13)
Ru2 0.0492(2) 0.03127(18) 0.03240(18) 0.01177(14) 0.01370(14) 0.00805(14)
P2 0.0411(5) 0.0293(5) 0.0298(5) 0.0132(4) 0.0103(4) 0.0101(4)
P1 0.0393(5) 0.0354(5) 0.0305(5) 0.0137(4) 0.0101(4) 0.0119(4)
P005 0.0487(6) 0.0330(5) 0.0311(5) 0.0113(4) 0.0126(4) 0.0054(4)
P006 0.0477(6) 0.0320(5) 0.0336(5) 0.0132(4) 0.0129(4) 0.0114(4)
Cl2 0.0654(8) 0.0520(7) 0.0697(8) 0.0150(6) 0.0218(6) 0.0021(6)
Cl1 0.0483(7) 0.0812(9) 0.0724(8) 0.0264(7) 0.0272(6) 0.0099(6)
O1 0.0440(15) 0.0355(15) 0.0412(15) 0.0174(12) 0.0155(12) 0.0132(12)
O7 0.0488(16) 0.0344(15) 0.0405(15) 0.0133(12) 0.0173(12) 0.0078(12)
O2 0.064(2) 0.057(2) 0.0509(19) 0.0222(16) 0.0207(16) 0.0081(17)
N1 0.0375(17) 0.0365(18) 0.0303(16) 0.0141(14) 0.0104(13) 0.0121(14)
N5 0.0439(19) 0.0376(18) 0.0325(17) 0.0122(14) 0.0108(14) 0.0122(15)
O8 0.071(2) 0.057(2) 0.0499(19) 0.0186(16) 0.0191(17) 0.0101(18)
N3 0.053(2) 0.044(2) 0.058(2) 0.0196(18) 0.0145(18) 0.0196(17)
N2 0.052(2) 0.041(2) 0.057(2) 0.0221(17) 0.0105(17) 0.0132(17)
N7 0.064(2) 0.047(2) 0.072(3) 0.028(2) 0.025(2) 0.0245(19)
C1 0.041(2) 0.035(2) 0.034(2) 0.0147(17) 0.0126(16) 0.0075(17)
C28 0.047(2) 0.039(2) 0.034(2) 0.0135(17) 0.0078(17) 0.0124(18)
C72 0.044(2) 0.041(2) 0.037(2) 0.0164(18) 0.0145(17) 0.0089(18)
C40 0.040(2) 0.039(2) 0.042(2) 0.0218(18) 0.0154(17) 0.0118(17)
N6 0.070(3) 0.044(2) 0.071(3) 0.028(2) 0.030(2) 0.0270(19)
C114 0.050(2) 0.030(2) 0.033(2) 0.0071(17) 0.0107(18) 0.0069(18)
C6 0.042(2) 0.047(2) 0.033(2) 0.0171(18) 0.0090(17) 0.0097(18)
C96 0.048(2) 0.032(2) 0.039(2) 0.0048(18) 0.0152(18) 0.0040(18)
C59 0.060(3) 0.035(2) 0.047(2) 0.0093(19) 0.016(2) 0.017(2)
C90 0.050(2) 0.041(2) 0.033(2) 0.0132(18) 0.0114(18) 0.0088(19)
C46 0.046(2) 0.037(2) 0.033(2) 0.0139(17) 0.0085(17) 0.0084(18)
C84 0.046(2) 0.048(3) 0.047(2) 0.025(2) 0.0181(19) 0.0157(19)
C2 0.041(2) 0.041(2) 0.037(2) 0.0196(18) 0.0111(17) 0.0117(18)
C00V 0.064(3) 0.027(2) 0.028(2) 0.0056(17) 0.0032(19) 0.013(2)
C52 0.051(2) 0.038(2) 0.033(2) 0.0182(17) 0.0137(17) 0.0156(18)
C8 0.047(2) 0.037(2) 0.044(2) 0.0170(19) 0.0136(18) 0.0134(18)
C78 0.060(3) 0.036(2) 0.041(2) 0.0175(19) 0.020(2) 0.0195(19)
C76 0.048(2) 0.050(3) 0.036(2) 0.0137(19) 0.0141(18) 0.013(2)
C34 0.043(2) 0.052(3) 0.034(2) 0.0178(19) 0.0126(17) 0.0113(19)
C5 0.042(2) 0.065(3) 0.055(3) 0.032(2) 0.021(2) 0.016(2)
C53 0.051(2) 0.044(2) 0.036(2) 0.0100(19) 0.0138(18) 0.0099(19)
C41 0.051(2) 0.045(2) 0.054(3) 0.024(2) 0.015(2) 0.014(2)
C22 0.048(2) 0.036(2) 0.036(2) 0.0092(18) 0.0130(18) 0.0120(18)
O10 0.123(4) 0.102(3) 0.100(3) 0.038(3) 0.034(3) 0.049(3)
N4 0.090(3) 0.050(3) 0.070(3) 0.019(2) 0.013(2) 0.027(2)
O3 0.080(3) 0.125(4) 0.066(3) 0.021(2) 0.023(2) -0.006(3)
C83 0.063(3) 0.048(3) 0.048(3) 0.016(2) 0.022(2) 0.021(2)
C58 0.056(3) 0.037(2) 0.027(2) 0.0077(17) 0.0034(18) 0.018(2)
C95 0.062(3) 0.046(3) 0.036(2) 0.0118(19) 0.008(2) 0.010(2)
C102 0.051(2) 0.053(3) 0.035(2) 0.014(2) 0.0118(19) 0.006(2)
C60 0.052(3) 0.048(3) 0.056(3) 0.015(2) 0.015(2) 0.013(2)
C97 0.058(3) 0.042(2) 0.044(2) 0.017(2) 0.014(2) 0.014(2)
C9 0.048(2) 0.039(2) 0.049(2) 0.0158(19) 0.0120(19) 0.0142(19)
O11 0.130(4) 0.095(3) 0.062(3) 0.017(2) 0.025(2) 0.005(3)
C7 0.048(2) 0.056(3) 0.060(3) 0.020(2) 0.018(2) 0.023(2)
C115 0.059(3) 0.031(2) 0.051(3) 0.0148(19) 0.018(2) 0.0121(19)
C54 0.055(3) 0.060(3) 0.053(3) 0.012(2) 0.022(2) 0.022(2)
C57 0.055(3) 0.044(2) 0.041(2) 0.009(2) 0.012(2) 0.012(2)
C39 0.072(3) 0.058(3) 0.040(2) 0.022(2) 0.020(2) 0.013(2)
C101 0.060(3) 0.042(2) 0.040(2) 0.0109(19) 0.013(2) 0.016(2)
C10 0.051(3) 0.049(3) 0.071(3) 0.031(2) 0.023(2) 0.020(2)
O12 0.108(3) 0.071(3) 0.103(3) 0.007(2) 0.062(3) 0.021(2)
C98 0.062(3) 0.035(2) 0.063(3) 0.018(2) 0.028(2) 0.016(2)
C47 0.052(3) 0.050(3) 0.058(3) 0.024(2) 0.019(2) 0.016(2)
C108 0.058(3) 0.037(2) 0.032(2) 0.0115(18) 0.0082(18) 0.0122(19)
C99 0.061(3) 0.035(2) 0.057(3) 0.001(2) 0.019(2) 0.010(2)
C110 0.055(3) 0.057(3) 0.047(3) 0.017(2) 0.009(2) 0.013(2)
C75 0.047(3) 0.068(3) 0.054(3) 0.023(2) 0.019(2) 0.014(2)
C4 0.041(2) 0.063(3) 0.063(3) 0.041(2) 0.018(2) 0.008(2)
C3 0.044(2) 0.046(2) 0.059(3) 0.030(2) 0.012(2) 0.0115(19)
C51 0.056(3) 0.039(2) 0.043(2) 0.0199(19) 0.008(2) 0.003(2)
O6 0.105(3) 0.096(3) 0.140(4) 0.015(3) 0.084(3) 0.019(3)
C15 0.055(3) 0.042(2) 0.058(3) 0.016(2) 0.012(2) 0.016(2)
C103 0.058(3) 0.075(3) 0.036(2) 0.017(2) 0.016(2) 0.019(2)
C85 0.053(3) 0.048(3) 0.066(3) 0.031(2) 0.016(2) 0.013(2)
C73 0.055(3) 0.043(2) 0.058(3) 0.024(2) 0.017(2) 0.010(2)
C35 0.059(3) 0.076(3) 0.054(3) 0.031(3) 0.024(2) 0.031(3)
C113 0.067(3) 0.052(3) 0.046(3) 0.009(2) 0.006(2) 0.021(2)
N8 0.106(4) 0.087(3) 0.082(3) 0.050(3) 0.033(3) 0.046(3)
C23 0.055(3) 0.039(2) 0.045(2) 0.013(2) 0.011(2) 0.015(2)
C48 0.052(3) 0.076(4) 0.073(3) 0.033(3) 0.018(2) 0.016(3)
C100 0.063(3) 0.044(3) 0.043(3) -0.001(2) 0.012(2) 0.008(2)
C109 0.052(3) 0.049(3) 0.044(2) 0.018(2) 0.009(2) 0.009(2)
C77 0.057(3) 0.061(3) 0.061(3) 0.022(2) 0.022(2) 0.026(2)
C16 0.060(3) 0.049(3) 0.078(4) 0.034(3) 0.011(3) 0.014(2)
C32 0.046(3) 0.082(4) 0.067(3) 0.040(3) 0.021(2) 0.022(2)
C112 0.077(3) 0.047(3) 0.045(3) 0.018(2) 0.022(2) 0.017(2)
C27 0.065(3) 0.046(3) 0.041(2) 0.006(2) 0.002(2) 0.015(2)
C42 0.065(3) 0.046(3) 0.073(3) 0.032(3) 0.021(3) 0.020(2)
C79 0.070(3) 0.048(3) 0.046(3) 0.009(2) 0.018(2) 0.017(2)
C74 0.052(3) 0.063(3) 0.072(3) 0.035(3) 0.022(2) 0.005(2)
C91 0.059(3) 0.051(3) 0.059(3) 0.024(2) 0.022(2) 0.017(2)
C43 0.082(4) 0.070(3) 0.090(4) 0.063(3) 0.042(3) 0.037(3)
C107 0.068(3) 0.071(3) 0.039(3) 0.019(2) 0.015(2) -0.004(3)
C29 0.078(3) 0.121(5) 0.053(3) 0.050(3) 0.032(3) 0.064(3)
C94 0.075(3) 0.047(3) 0.048(3) 0.012(2) 0.014(2) 0.000(2)
C13 0.055(3) 0.057(3) 0.073(3) 0.028(3) 0.017(2) 0.026(2)
C82 0.070(3) 0.062(3) 0.071(3) 0.025(3) 0.033(3) 0.030(3)
C24 0.075(3) 0.040(3) 0.060(3) 0.017(2) 0.010(2) 0.020(2)
C38 0.090(4) 0.077(4) 0.056(3) 0.033(3) 0.031(3) 0.006(3)
C86 0.062(3) 0.054(3) 0.088(4) 0.044(3) 0.019(3) 0.016(2)
C31 0.061(3) 0.082(4) 0.057(3) 0.026(3) 0.013(2) 0.039(3)
C25 0.078(4) 0.031(2) 0.077(4) 0.003(2) 0.007(3) 0.009(2)
C111 0.092(4) 0.050(3) 0.052(3) 0.025(2) 0.015(3) 0.026(3)
C89 0.079(3) 0.061(3) 0.051(3) 0.031(2) 0.022(2) 0.025(3)
C55 0.070(3) 0.052(3) 0.057(3) 0.005(2) 0.026(2) 0.026(2)
C45 0.079(3) 0.056(3) 0.044(3) 0.027(2) 0.026(2) 0.030(2)
C26 0.083(4) 0.049(3) 0.054(3) -0.004(2) -0.002(3) 0.014(3)
C50 0.070(3) 0.050(3) 0.057(3) 0.027(2) 0.013(2) 0.001(2)
C56 0.072(3) 0.042(3) 0.049(3) 0.001(2) 0.017(2) 0.015(2)
O4 0.096(3) 0.198(6) 0.175(5) 0.148(5) 0.036(3) 0.058(4)
C80 0.087(4) 0.053(3) 0.054(3) 0.001(2) 0.023(3) 0.019(3)
C93 0.059(3) 0.072(4) 0.058(3) 0.020(3) 0.015(2) -0.003(3)
C33 0.051(3) 0.085(4) 0.066(3) 0.050(3) 0.021(2) 0.023(3)
O9 0.084(3) 0.075(3) 0.168(5) -0.029(3) 0.047(3) -0.023(2)
C49 0.056(3) 0.073(4) 0.065(3) 0.028(3) 0.017(2) -0.002(3)
C104 0.066(3) 0.098(5) 0.053(3) 0.023(3) 0.022(3) 0.023(3)
C65 0.080(4) 0.054(3) 0.079(4) 0.038(3) 0.033(3) 0.028(3)
C44 0.104(4) 0.084(4) 0.057(3) 0.050(3) 0.043(3) 0.051(3)
C87 0.055(3) 0.081(4) 0.101(4) 0.069(4) 0.033(3) 0.031(3)
C11 0.053(3) 0.068(3) 0.106(4) 0.044(3) 0.033(3) 0.028(3)
C63 0.076(4) 0.072(4) 0.100(4) 0.038(3) 0.031(3) 0.041(3)
C88 0.079(4) 0.091(4) 0.061(3) 0.047(3) 0.028(3) 0.037(3)
C14 0.064(3) 0.069(3) 0.097(4) 0.039(3) 0.020(3) 0.034(3)
C92 0.058(3) 0.075(4) 0.079(4) 0.036(3) 0.024(3) 0.020(3)
C106 0.077(4) 0.094(4) 0.058(3) 0.035(3) 0.023(3) -0.009(3)
C20 0.102(4) 0.042(3) 0.085(4) 0.023(3) 0.014(3) 0.021(3)
C37 0.077(4) 0.105(5) 0.063(3) 0.038(3) 0.035(3) 0.010(3)
C36 0.073(4) 0.097(5) 0.072(4) 0.033(3) 0.041(3) 0.038(3)
C61 0.062(3) 0.064(3) 0.092(4) 0.036(3) 0.033(3) 0.021(3)
C12 0.060(3) 0.071(4) 0.099(4) 0.036(3) 0.030(3) 0.034(3)
C66 0.099(4) 0.051(3) 0.078(4) 0.028(3) 0.031(3) 0.027(3)
C64 0.098(5) 0.094(5) 0.146(6) 0.069(5) 0.060(4) 0.063(4)
C105 0.072(4) 0.118(5) 0.054(3) 0.026(3) 0.028(3) 0.017(4)
C81 0.094(4) 0.062(3) 0.060(3) 0.011(3) 0.037(3) 0.035(3)
C17 0.070(3) 0.063(3) 0.082(4) 0.030(3) 0.012(3) 0.015(3)
C19 0.094(4) 0.048(3) 0.097(5) 0.025(3) 0.019(4) 0.017(3)
C30 0.099(4) 0.171(7) 0.070(4) 0.078(4) 0.039(3) 0.088(5)
C18 0.077(4) 0.067(4) 0.110(5) 0.048(4) 0.021(3) 0.014(3)
C70 0.132(6) 0.085(5) 0.101(5) 0.060(4) 0.042(4) 0.058(5)
C62 0.063(3) 0.083(4) 0.122(5) 0.044(4) 0.036(3) 0.028(3)
C67 0.114(5) 0.064(4) 0.114(5) 0.049(4) 0.024(4) 0.018(4)
C69 0.128(6) 0.094(5) 0.143(7) 0.090(5) 0.031(5) 0.038(5)
C21 0.162(7) 0.059(4) 0.104(5) 0.010(4) 0.037(5) 0.043(4)
C68 0.141(7) 0.089(5) 0.170(8) 0.080(6) 0.055(6) 0.037(5)
C71 0.234(11) 0.150(8) 0.105(6) 0.084(6) 0.050(6) 0.111(8)

loop_
_atom_type_symbol
_atom_type_description
_atom_type_scat_dispersion_real
_atom_type_scat_dispersion_imag
_atom_type_scat_source
C C 0.0033 0.0016 'International Tables Vol C Tables 4.2.6.8 and 6.1.1.4'
H H 0.0000 0.0000 'International Tables Vol C Tables 4.2.6.8 and 6.1.1.4'
Cl Cl 0.1484 0.1585 'International Tables Vol C Tables 4.2.6.8 and 6.1.1.4'
N N 0.0061 0.0033 'International Tables Vol C Tables 4.2.6.8 and 6.1.1.4'
O O 0.0106 0.0060 'International Tables Vol C Tables 4.2.6.8 and 6.1.1.4'
P P 0.1023 0.0942 'International Tables Vol C Tables 4.2.6.8 and 6.1.1.4'
Ru Ru -1.2594 0.8363 'International Tables Vol C Tables 4.2.6.8 and 6.1.1.4'

loop_
_geom_angle_atom_site_label_1
_geom_angle_atom_site_label_2
_geom_angle_atom_site_label_3
_geom_angle
_geom_angle_site_symmetry_1
_geom_angle_site_symmetry_3
_geom_angle_publ_flag
P2 Ru1 H 87.0(11) . . ?
P1 Ru1 P2 174.90(4) . . ?
P1 Ru1 H 88.1(11) . . ?
O1 Ru1 P2 92.89(7) . . ?
O1 Ru1 P1 92.18(7) . . ?
O1 Ru1 N1 74.76(10) . . ?
O1 Ru1 H 171.8(11) . . ?
N1 Ru1 P2 89.83(8) . . ?
N1 Ru1 P1 92.08(8) . . ?
N1 Ru1 H 97.0(11) . . ?
C58 Ru1 P2 89.45(12) . . ?
C58 Ru1 P1 89.09(12) . . ?
C58 Ru1 O1 99.98(14) . . ?
C58 Ru1 N1 174.64(14) . . ?
C58 Ru1 H 88.2(11) . . ?
P005 Ru2 P006 175.57(4) . . ?
P005 Ru2 HA 89.0(8) . . ?
P006 Ru2 HA 86.7(8) . . ?
O7 Ru2 P005 91.38(7) . . ?
O7 Ru2 P006 93.01(7) . . ?
O7 Ru2 N5 75.01(11) . . ?
O7 Ru2 HA 172.0(8) . . ?
N5 Ru2 P005 90.25(8) . . ?
N5 Ru2 P006 91.46(8) . . ?
N5 Ru2 HA 97.0(8) . . ?
C00V Ru2 P005 88.68(12) . . ?
C00V Ru2 P006 90.05(12) . . ?
C00V Ru2 O7 98.93(14) . . ?
C00V Ru2 N5 173.82(15) . . ?
C00V Ru2 HA 89.1(8) . . ?
C40 P2 Ru1 116.37(13) . . ?
C40 P2 C46 102.84(18) . . ?
C46 P2 Ru1 115.19(12) . . ?
C52 P2 Ru1 113.54(13) . . ?
C52 P2 C40 103.77(17) . . ?
C52 P2 C46 103.52(18) . . ?
C28 P1 Ru1 113.28(13) . . ?
C28 P1 C22 101.63(18) . . ?
C34 P1 Ru1 114.52(13) . . ?
C34 P1 C28 105.74(18) . . ?
C34 P1 C22 103.68(19) . . ?
C22 P1 Ru1 116.54(13) . . ?
C96 P005 Ru2 116.31(14) . . ?
C96 P005 C102 101.02(19) . . ?
C96 P005 C108 102.48(19) . . ?
C102 P005 Ru2 116.71(14) . . ?
C108 P005 Ru2 110.49(13) . . ?
C108 P005 C102 108.52(19) . . ?
C90 P006 Ru2 112.97(13) . . ?
C90 P006 C84 102.61(19) . . ?
C90 P006 C78 103.84(19) . . ?
C84 P006 Ru2 116.86(14) . . ?
C78 P006 Ru2 115.16(14) . . ?
C78 P006 C84 103.78(18) . . ?
O10 Cl2 O11 103.4(3) . . ?
O12 Cl2 O10 112.7(3) . . ?
O12 Cl2 O11 109.5(3) . . ?
O9 Cl2 O10 113.6(3) . . ?
O9 Cl2 O11 105.5(3) . . ?
O9 Cl2 O12 111.4(3) . . ?
O3 Cl1 O6 111.7(3) . . ?
O3 Cl1 O4 102.3(3) . . ?
O3 Cl1 O5 111.3(3) . . ?
O6 Cl1 O4 110.9(3) . . ?
O6 Cl1 O5 112.2(3) . . ?
O5 Cl1 O4 107.9(3) . . ?
C1 O1 Ru1 118.5(2) . . ?
C114 O7 Ru2 118.1(2) . . ?
C6 N1 Ru1 126.8(3) . . ?
C6 N1 C2 117.9(3) . . ?
C2 N1 Ru1 115.3(2) . . ?
C72 N5 Ru2 114.8(2) . . ?
C76 N5 Ru2 126.7(3) . . ?
C76 N5 C72 118.5(3) . . ?
C9 N3 C15 106.4(3) . . ?
C9 N3 C13 122.1(4) . . ?
C13 N3 C15 131.2(4) . . ?
C15 N2 C8 107.5(4) . . ?
C59 N7 C65 106.1(4) . . ?
C63 N7 C59 121.0(4) . . ?
C63 N7 C65 132.6(4) . . ?
O1 C1 C2 116.9(3) . . ?
O1 C1 C8 118.7(3) . . ?
C8 C1 C2 124.4(3) . . ?
C29 C28 P1 124.0(3) . . ?
C33 C28 P1 118.8(3) . . ?
C33 C28 C29 117.1(4) . . ?
N5 C72 C114 114.4(3) . . ?
N5 C72 C73 122.0(4) . . ?
C73 C72 C114 123.6(4) . . ?
C41 C40 P2 121.0(3) . . ?
C45 C40 P2 120.3(3) . . ?
C45 C40 C41 118.6(4) . . ?
C65 N6 C115 106.2(4) . . ?
O7 C114 C72 117.0(3) . . ?
O7 C114 C115 118.9(4) . . ?
C115 C114 C72 124.0(4) . . ?
N1 C6 C5 120.8(4) . . ?
N1 C6 C7 120.1(4) . . ?
C5 C6 C7 119.1(4) . . ?
C97 C96 P005 120.8(3) . . ?
C97 C96 C101 119.3(4) . . ?
C101 C96 P005 119.6(3) . . ?
N7 C59 C60 120.0(4) . . ?
N7 C59 C115 104.9(4) . . ?
C60 C59 C115 135.1(4) . . ?
C95 C90 P006 119.5(3) . . ?
C95 C90 C91 118.8(4) . . ?
C91 C90 P006 121.1(3) . . ?
C47 C46 P2 121.4(3) . . ?
C47 C46 C51 118.7(4) . . ?
C51 C46 P2 119.5(3) . . ?
C85 C84 P006 121.0(3) . . ?
C85 C84 C89 119.1(4) . . ?
C89 C84 P006 119.7(3) . . ?
N1 C2 C1 114.1(3) . . ?
N1 C2 C3 123.3(4) . . ?
C3 C2 C1 122.6(4) . . ?
O8 C00V Ru2 179.2(4) . . ?
C53 C52 P2 118.5(3) . . ?
C53 C52 C57 119.0(4) . . ?
C57 C52 P2 122.5(3) . . ?
N2 C8 C1 125.8(4) . . ?
N2 C8 C9 109.5(3) . . ?
C9 C8 C1 124.7(4) . . ?
C83 C78 P006 118.7(3) . . ?
C79 C78 P006 122.3(3) . . ?
C79 C78 C83 118.9(4) . . ?
N5 C76 C75 121.1(4) . . ?
N5 C76 C77 121.0(4) . . ?
C75 C76 C77 117.8(4) . . ?
C39 C34 P1 120.5(3) . . ?
C35 C34 P1 121.3(3) . . ?
C35 C34 C39 117.8(4) . . ?
C6 C5 H5 119.6 . . ?
C4 C5 C6 120.9(4) . . ?
C4 C5 H5 119.6 . . ?
C52 C53 H53 119.7 . . ?
C54 C53 C52 120.6(4) . . ?
C54 C53 H53 119.7 . . ?
C40 C41 H41 119.8 . . ?
C42 C41 C40 120.4(4) . . ?
C42 C41 H41 119.8 . . ?
C23 C22 P1 121.5(3) . . ?
C27 C22 P1 119.9(3) . . ?
C27 C22 C23 118.5(4) . . ?
C20 N4 C16 118.1(5) . . ?
C78 C83 H83 120.0 . . ?
C78 C83 C82 120.0(4) . . ?
C82 C83 H83 120.0 . . ?
O2 C58 Ru1 179.4(4) . . ?
C90 C95 H95 119.6 . . ?
C94 C95 C90 120.8(4) . . ?
C94 C95 H95 119.6 . . ?
C103 C102 P005 119.1(3) . . ?
C107 C102 P005 122.0(4) . . ?
C107 C102 C103 118.6(4) . . ?
C59 C60 H60 120.4 . . ?
C61 C60 C59 119.3(5) . . ?
C61 C60 H60 120.4 . . ?
C96 C97 H97 120.1 . . ?
C96 C97 C98 119.8(4) . . ?
C98 C97 H97 120.1 . . ?
N3 C9 C8 105.2(4) . . ?
N3 C9 C10 120.1(4) . . ?
C10 C9 C8 134.6(4) . . ?
C6 C7 H7A 109.5 . . ?
C6 C7 H7B 109.5 . . ?
C6 C7 H7C 109.5 . . ?
H7A C7 H7B 109.5 . . ?
H7A C7 H7C 109.5 . . ?
H7B C7 H7C 109.5 . . ?
N6 C115 C114 124.8(4) . . ?
N6 C115 C59 110.5(4) . . ?
C59 C115 C114 124.7(4) . . ?
C53 C54 H54 119.9 . . ?
C55 C54 C53 120.3(4) . . ?
C55 C54 H54 119.9 . . ?
C52 C57 H57 120.1 . . ?
C56 C57 C52 119.8(4) . . ?
C56 C57 H57 120.1 . . ?
C34 C39 H39 119.3 . . ?
C38 C39 C34 121.5(5) . . ?
C38 C39 H39 119.3 . . ?
C96 C101 H101 119.9 . . ?
C100 C101 C96 120.2(4) . . ?
C100 C101 H101 119.9 . . ?
C9 C10 H10 120.8 . . ?
C11 C10 C9 118.5(4) . . ?
C11 C10 H10 120.8 . . ?
C97 C98 H98 120.0 . . ?
C99 C98 C97 120.1(4) . . ?
C99 C98 H98 120.0 . . ?
C46 C47 H47 120.0 . . ?
C46 C47 C48 119.9(4) . . ?
C48 C47 H47 120.0 . . ?
C109 C108 P005 116.4(3) . . ?
C112 C108 P005 125.0(4) . . ?
C112 C108 C109 118.3(4) . . ?
C98 C99 H99 119.8 . . ?
C98 C99 C100 120.5(4) . . ?
C100 C99 H99 119.8 . . ?
C113 C110 H110 119.7 . . ?
C109 C110 H110 119.7 . . ?
C109 C110 C113 120.6(5) . . ?
C76 C75 H75 120.0 . . ?
C74 C75 C76 120.0(4) . . ?
C74 C75 H75 120.0 . . ?
C5 C4 H4 120.4 . . ?
C5 C4 C3 119.3(4) . . ?
C3 C4 H4 120.4 . . ?
C2 C3 C4 117.9(4) . . ?
C2 C3 H3 121.1 . . ?
C4 C3 H3 121.1 . . ?
C46 C51 H51 119.5 . . ?
C50 C51 C46 121.1(4) . . ?
C50 C51 H51 119.5 . . ?
N3 C15 C16 126.0(4) . . ?
N2 C15 N3 111.3(4) . . ?
N2 C15 C16 122.4(4) . . ?
C102 C103 H103 119.5 . . ?
C104 C103 C102 121.0(5) . . ?
C104 C103 H103 119.5 . . ?
C84 C85 H85 120.0 . . ?
C86 C85 C84 120.0(5) . . ?
C86 C85 H85 120.0 . . ?
C72 C73 H73 120.4 . . ?
C74 C73 C72 119.2(4) . . ?
C74 C73 H73 120.4 . . ?
C34 C35 H35 120.0 . . ?
C34 C35 C36 120.1(5) . . ?
C36 C35 H35 120.0 . . ?
C110 C113 H113 120.7 . . ?
C110 C113 C111 118.7(4) . . ?
C111 C113 H113 120.7 . . ?
C66 N8 C70 115.6(6) . . ?
C22 C23 H23 119.7 . . ?
C24 C23 C22 120.6(4) . . ?
C24 C23 H23 119.7 . . ?
C47 C48 H48 119.5 . . ?
C49 C48 C47 121.0(5) . . ?
C49 C48 H48 119.5 . . ?
C101 C100 H100 119.9 . . ?
C99 C100 C101 120.2(4) . . ?
C99 C100 H100 119.9 . . ?
C108 C109 H109 119.4 . . ?
C110 C109 C108 121.2(4) . . ?
C110 C109 H109 119.4 . . ?
C76 C77 H77A 109.5 . . ?
C76 C77 H77B 109.5 . . ?
C76 C77 H77C 109.5 . . ?
H77A C77 H77B 109.5 . . ?
H77A C77 H77C 109.5 . . ?
H77B C77 H77C 109.5 . . ?
N4 C16 C15 115.3(5) . . ?
N4 C16 C17 124.6(5) . . ?
C17 C16 C15 120.0(5) . . ?
C31 C32 H32 120.0 . . ?
C31 C32 C33 119.9(4) . . ?
C33 C32 H32 120.0 . . ?
C108 C112 H112 120.0 . . ?
C111 C112 C108 120.0(5) . . ?
C111 C112 H112 120.0 . . ?
C22 C27 H27 119.8 . . ?
C26 C27 C22 120.4(5) . . ?
C26 C27 H27 119.8 . . ?
C41 C42 H42 120.2 . . ?
C43 C42 C41 119.6(4) . . ?
C43 C42 H42 120.2 . . ?
C78 C79 H79 119.9 . . ?
C78 C79 C80 120.3(5) . . ?
C80 C79 H79 119.9 . . ?
C75 C74 C73 119.1(4) . . ?
C75 C74 H74 120.5 . . ?
C73 C74 H74 120.5 . . ?
C90 C91 H91 120.1 . . ?
C90 C91 C92 119.7(5) . . ?
C92 C91 H91 120.1 . . ?
C42 C43 H43 119.5 . . ?
C42 C43 C44 121.1(4) . . ?
C44 C43 H43 119.5 . . ?
C102 C107 H107 119.7 . . ?
C102 C107 C106 120.6(5) . . ?
C106 C107 H107 119.7 . . ?
C28 C29 H29 120.1 . . ?
C28 C29 C30 119.7(5) . . ?
C30 C29 H29 120.1 . . ?
C95 C94 H94 120.2 . . ?
C93 C94 C95 119.7(5) . . ?
C93 C94 H94 120.2 . . ?
N3 C13 C14 120.8(4) . . ?
C12 C13 N3 116.3(4) . . ?
C12 C13 C14 122.9(4) . . ?
C83 C82 H82 119.8 . . ?
C81 C82 C83 120.3(5) . . ?
C81 C82 H82 119.8 . . ?
C23 C24 H24 120.1 . . ?
C25 C24 C23 119.8(5) . . ?
C25 C24 H24 120.1 . . ?
C39 C38 H38 120.1 . . ?
C37 C38 C39 119.8(5) . . ?
C37 C38 H38 120.1 . . ?
C85 C86 H86 119.7 . . ?
C87 C86 C85 120.6(5) . . ?
C87 C86 H86 119.7 . . ?
C32 C31 H31 120.4 . . ?
C32 C31 C30 119.1(4) . . ?
C30 C31 H31 120.4 . . ?
C24 C25 H25 120.1 . . ?
C26 C25 C24 119.7(4) . . ?
C26 C25 H25 120.1 . . ?
C113 C111 H111 119.4 . . ?
C112 C111 C113 121.1(5) . . ?
C112 C111 H111 119.4 . . ?
C84 C89 H89 119.9 . . ?
C88 C89 C84 120.3(5) . . ?
C88 C89 H89 119.9 . . ?
C54 C55 H55 120.0 . . ?
C54 C55 C56 120.0(4) . . ?
C56 C55 H55 120.0 . . ?
C40 C45 H45 119.6 . . ?
C40 C45 C44 120.9(4) . . ?
C44 C45 H45 119.6 . . ?
C27 C26 H26 119.6 . . ?
C25 C26 C27 120.9(5) . . ?
C25 C26 H26 119.6 . . ?
C51 C50 H50 120.0 . . ?
C51 C50 C49 120.0(5) . . ?
C49 C50 H50 120.0 . . ?
C57 C56 H56 119.9 . . ?
C55 C56 C57 120.3(4) . . ?
C55 C56 H56 119.9 . . ?
C79 C80 H80 119.8 . . ?
C81 C80 C79 120.5(5) . . ?
C81 C80 H80 119.8 . . ?
C94 C93 H93 119.8 . . ?
C92 C93 C94 120.3(5) . . ?
C92 C93 H93 119.8 . . ?
C28 C33 C32 122.5(4) . . ?
C28 C33 H33 118.8 . . ?
C32 C33 H33 118.8 . . ?
C48 C49 H49 120.4 . . ?
C50 C49 C48 119.2(5) . . ?
C50 C49 H49 120.4 . . ?
C103 C104 H104 120.2 . . ?
C105 C104 C103 119.7(6) . . ?
C105 C104 H104 120.2 . . ?
N7 C65 C66 127.8(5) . . ?
N6 C65 N7 112.3(4) . . ?
N6 C65 C66 119.9(5) . . ?
C43 C44 C45 119.4(5) . . ?
C43 C44 H44 120.3 . . ?
C45 C44 H44 120.3 . . ?
C86 C87 H87 120.2 . . ?
C88 C87 C86 119.6(5) . . ?
C88 C87 H87 120.2 . . ?
C10 C11 H11 120.0 . . ?
C10 C11 C12 120.1(5) . . ?
C12 C11 H11 120.0 . . ?
N7 C63 C64 120.1(5) . . ?
C62 C63 N7 117.7(5) . . ?
C62 C63 C64 122.1(5) . . ?
C89 C88 H88 119.8 . . ?
C87 C88 C89 120.4(5) . . ?
C87 C88 H88 119.8 . . ?
C13 C14 H14A 109.5 . . ?
C13 C14 H14B 109.5 . . ?
C13 C14 H14C 109.5 . . ?
H14A C14 H14B 109.5 . . ?
H14A C14 H14C 109.5 . . ?
H14B C14 H14C 109.5 . . ?
C91 C92 H92 119.7 . . ?
C93 C92 C91 120.6(5) . . ?
C93 C92 H92 119.7 . . ?
C107 C106 H106 120.2 . . ?
C105 C106 C107 119.7(6) . . ?
C105 C106 H106 120.2 . . ?
N4 C20 C19 121.2(6) . . ?
N4 C20 C21 116.1(6) . . ?
C19 C20 C21 122.7(5) . . ?
C38 C37 H37 120.0 . . ?
C38 C37 C36 120.1(5) . . ?
C36 C37 H37 120.0 . . ?
C35 C36 H36 119.7 . . ?
C37 C36 C35 120.7(5) . . ?
C37 C36 H36 119.7 . . ?
C60 C61 H61 120.1 . . ?
C60 C61 C62 119.8(5) . . ?
C62 C61 H61 120.1 . . ?
C13 C12 C11 122.6(5) . . ?
C13 C12 H12 118.7 . . ?
C11 C12 H12 118.7 . . ?
N8 C66 C65 112.4(5) . . ?
C67 C66 N8 123.7(6) . . ?
C67 C66 C65 123.8(6) . . ?
C63 C64 H64A 109.5 . . ?
C63 C64 H64B 109.5 . . ?
C63 C64 H64C 109.5 . . ?
H64A C64 H64B 109.5 . . ?
H64A C64 H64C 109.5 . . ?
H64B C64 H64C 109.5 . . ?
C104 C105 C106 120.5(5) . . ?
C104 C105 H105 119.8 . . ?
C106 C105 H105 119.8 . . ?
C82 C81 H81 120.0 . . ?
C80 C81 C82 119.9(5) . . ?
C80 C81 H81 120.0 . . ?
C16 C17 H17 121.4 . . ?
C16 C17 C18 117.2(6) . . ?
C18 C17 H17 121.4 . . ?
C20 C19 H19 119.2 . . ?
C20 C19 C18 121.6(5) . . ?
C18 C19 H19 119.2 . . ?
C29 C30 H30 119.2 . . ?
C31 C30 C29 121.6(5) . . ?
C31 C30 H30 119.2 . . ?
C17 C18 H18 121.4 . . ?
C19 C18 C17 117.3(6) . . ?
C19 C18 H18 121.4 . . ?
N8 C70 C71 114.6(7) . . ?
C69 C70 N8 122.6(7) . . ?
C69 C70 C71 122.4(7) . . ?
C63 C62 C61 122.0(5) . . ?
C63 C62 H62 119.0 . . ?
C61 C62 H62 119.0 . . ?
C66 C67 H67 120.1 . . ?
C66 C67 C68 119.8(7) . . ?
C68 C67 H67 120.1 . . ?
C70 C69 H69 119.5 . . ?
C70 C69 C68 121.1(7) . . ?
C68 C69 H69 119.5 . . ?
C20 C21 H21A 109.5 . . ?
C20 C21 H21B 109.5 . . ?
C20 C21 H21C 109.5 . . ?
H21A C21 H21B 109.5 . . ?
H21A C21 H21C 109.5 . . ?
H21B C21 H21C 109.5 . . ?
C67 C68 C69 117.1(8) . . ?
C67 C68 H68 121.4 . . ?
C69 C68 H68 121.4 . . ?
C70 C71 H71A 109.5 . . ?
C70 C71 H71B 109.5 . . ?
C70 C71 H71C 109.5 . . ?
H71A C71 H71B 109.5 . . ?
H71A C71 H71C 109.5 . . ?
H71B C71 H71C 109.5 . . ?

loop_
_geom_bond_atom_site_label_1
_geom_bond_atom_site_label_2
_geom_bond_distance
_geom_bond_site_symmetry_2
_geom_bond_publ_flag
Ru1 P2 2.3612(10) . ?
Ru1 P1 2.3543(10) . ?
Ru1 O1 2.151(2) . ?
Ru1 N1 2.171(3) . ?
Ru1 C58 1.853(5) . ?
Ru1 H 1.72(3) . ?
Ru2 P005 2.3546(10) . ?
Ru2 P006 2.3594(10) . ?
Ru2 O7 2.147(3) . ?
Ru2 N5 2.174(3) . ?
Ru2 C00V 1.881(5) . ?
Ru2 HA 1.79(3) . ?
P2 C40 1.833(4) . ?
P2 C46 1.836(4) . ?
P2 C52 1.827(4) . ?
P1 C28 1.830(4) . ?
P1 C34 1.827(4) . ?
P1 C22 1.834(4) . ?
P005 C96 1.830(4) . ?
P005 C102 1.845(4) . ?
P005 C108 1.844(4) . ?
P006 C90 1.827(4) . ?
P006 C84 1.848(4) . ?
P006 C78 1.831(4) . ?
Cl2 O10 1.422(5) . ?
Cl2 O11 1.438(4) . ?
Cl2 O12 1.408(4) . ?
Cl2 O9 1.394(4) . ?
Cl1 O3 1.410(4) . ?
Cl1 O6 1.412(4) . ?
Cl1 O4 1.448(5) . ?
Cl1 O5 1.413(5) . ?
O1 C1 1.253(4) . ?
O7 C114 1.255(5) . ?
O2 C58 1.127(5) . ?
N1 C6 1.356(5) . ?
N1 C2 1.362(5) . ?
N5 C72 1.361(5) . ?
N5 C76 1.353(5) . ?
O8 C00V 1.088(5) . ?
N3 C9 1.381(5) . ?
N3 C15 1.415(6) . ?
N3 C13 1.396(6) . ?
N2 C8 1.375(5) . ?
N2 C15 1.294(5) . ?
N7 C59 1.385(5) . ?
N7 C65 1.406(6) . ?
N7 C63 1.385(6) . ?
C1 C2 1.497(5) . ?
C1 C8 1.433(5) . ?
C28 C29 1.385(6) . ?
C28 C33 1.375(6) . ?
C72 C114 1.493(5) . ?
C72 C73 1.390(6) . ?
C40 C41 1.398(6) . ?
C40 C45 1.384(6) . ?
N6 C115 1.374(5) . ?
N6 C65 1.298(6) . ?
C114 C115 1.413(6) . ?
C6 C5 1.396(6) . ?
C6 C7 1.491(6) . ?
C96 C97 1.387(6) . ?
C96 C101 1.399(6) . ?
C59 C60 1.386(6) . ?
C59 C115 1.408(6) . ?
C90 C95 1.390(6) . ?
C90 C91 1.390(6) . ?
C46 C47 1.381(6) . ?
C46 C51 1.396(6) . ?
C84 C85 1.386(6) . ?
C84 C89 1.387(6) . ?
C2 C3 1.386(6) . ?
C52 C53 1.386(6) . ?
C52 C57 1.395(6) . ?
C8 C9 1.415(6) . ?
C78 C83 1.389(6) . ?
C78 C79 1.385(6) . ?
C76 C75 1.400(6) . ?
C76 C77 1.477(6) . ?
C34 C39 1.394(6) . ?
C34 C35 1.387(6) . ?
C5 H5 0.9500 . ?
C5 C4 1.357(6) . ?
C53 H53 0.9500 . ?
C53 C54 1.379(6) . ?
C41 H41 0.9500 . ?
C41 C42 1.394(6) . ?
C22 C23 1.388(6) . ?
C22 C27 1.387(6) . ?
N4 C16 1.359(7) . ?
N4 C20 1.339(6) . ?
C83 H83 0.9500 . ?
C83 C82 1.396(6) . ?
C95 H95 0.9500 . ?
C95 C94 1.387(6) . ?
C102 C103 1.393(6) . ?
C102 C107 1.382(6) . ?
C60 H60 0.9500 . ?
C60 C61 1.362(6) . ?
C97 H97 0.9500 . ?
C97 C98 1.399(6) . ?
C9 C10 1.389(6) . ?
C7 H7A 0.9800 . ?
C7 H7B 0.9800 . ?
C7 H7C 0.9800 . ?
C54 H54 0.9500 . ?
C54 C55 1.372(6) . ?
C57 H57 0.9500 . ?
C57 C56 1.388(6) . ?
C39 H39 0.9500 . ?
C39 C38 1.376(6) . ?
C101 H101 0.9500 . ?
C101 C100 1.381(6) . ?
C10 H10 0.9500 . ?
C10 C11 1.365(6) . ?
C98 H98 0.9500 . ?
C98 C99 1.372(6) . ?
C47 H47 0.9500 . ?
C47 C48 1.385(6) . ?
C108 C109 1.393(6) . ?
C108 C112 1.385(6) . ?
C99 H99 0.9500 . ?
C99 C100 1.379(7) . ?
C110 H110 0.9500 . ?
C110 C113 1.375(7) . ?
C110 C109 1.369(6) . ?
C75 H75 0.9500 . ?
C75 C74 1.372(7) . ?
C4 H4 0.9500 . ?
C4 C3 1.395(6) . ?
C3 H3 0.9500 . ?
C51 H51 0.9500 . ?
C51 C50 1.376(6) . ?
C15 C16 1.473(6) . ?
C103 H103 0.9500 . ?
C103 C104 1.385(7) . ?
C85 H85 0.9500 . ?
C85 C86 1.384(6) . ?
C73 H73 0.9500 . ?
C73 C74 1.382(6) . ?
C35 H35 0.9500 . ?
C35 C36 1.392(7) . ?
C113 H113 0.9500 . ?
C113 C111 1.385(7) . ?
N8 C66 1.361(7) . ?
N8 C70 1.398(8) . ?
C23 H23 0.9500 . ?
C23 C24 1.385(6) . ?
C48 H48 0.9500 . ?
C48 C49 1.383(7) . ?
C100 H100 0.9500 . ?
C109 H109 0.9500 . ?
C77 H77A 0.9800 . ?
C77 H77B 0.9800 . ?
C77 H77C 0.9800 . ?
C16 C17 1.368(7) . ?
C32 H32 0.9500 . ?
C32 C31 1.351(7) . ?
C32 C33 1.374(6) . ?
C112 H112 0.9500 . ?
C112 C111 1.382(7) . ?
C27 H27 0.9500 . ?
C27 C26 1.379(7) . ?
C42 H42 0.9500 . ?
C42 C43 1.366(7) . ?
C79 H79 0.9500 . ?
C79 C80 1.395(6) . ?
C74 H74 0.9500 . ?
C91 H91 0.9500 . ?
C91 C92 1.393(7) . ?
C43 H43 0.9500 . ?
C43 C44 1.380(7) . ?
C107 H107 0.9500 . ?
C107 C106 1.392(7) . ?
C29 H29 0.9500 . ?
C29 C30 1.387(7) . ?
C94 H94 0.9500 . ?
C94 C93 1.375(7) . ?
C13 C14 1.498(7) . ?
C13 C12 1.356(7) . ?
C82 H82 0.9500 . ?
C82 C81 1.376(7) . ?
C24 H24 0.9500 . ?
C24 C25 1.383(7) . ?
C38 H38 0.9500 . ?
C38 C37 1.365(8) . ?
C86 H86 0.9500 . ?
C86 C87 1.376(7) . ?
C31 H31 0.9500 . ?
C31 C30 1.361(7) . ?
C25 H25 0.9500 . ?
C25 C26 1.363(7) . ?
C111 H111 0.9500 . ?
C89 H89 0.9500 . ?
C89 C88 1.383(7) . ?
C55 H55 0.9500 . ?
C55 C56 1.380(7) . ?
C45 H45 0.9500 . ?
C45 C44 1.389(6) . ?
C26 H26 0.9500 . ?
C50 H50 0.9500 . ?
C50 C49 1.379(7) . ?
C56 H56 0.9500 . ?
C80 H80 0.9500 . ?
C80 C81 1.362(7) . ?
C93 H93 0.9500 . ?
C93 C92 1.366(7) . ?
C33 H33 0.9500 . ?
C49 H49 0.9500 . ?
C104 H104 0.9500 . ?
C104 C105 1.369(8) . ?
C65 C66 1.449(7) . ?
C44 H44 0.9500 . ?
C87 H87 0.9500 . ?
C87 C88 1.375(7) . ?
C11 H11 0.9500 . ?
C11 C12 1.407(7) . ?
C63 C64 1.504(8) . ?
C63 C62 1.363(8) . ?
C88 H88 0.9500 . ?
C14 H14A 0.9800 . ?
C14 H14B 0.9800 . ?
C14 H14C 0.9800 . ?
C92 H92 0.9500 . ?
C106 H106 0.9500 . ?
C106 C105 1.384(8) . ?
C20 C19 1.366(8) . ?
C20 C21 1.494(8) . ?
C37 H37 0.9500 . ?
C37 C36 1.367(8) . ?
C36 H36 0.9500 . ?
C61 H61 0.9500 . ?
C61 C62 1.395(8) . ?
C12 H12 0.9500 . ?
C66 C67 1.355(8) . ?
C64 H64A 0.9800 . ?
C64 H64B 0.9800 . ?
C64 H64C 0.9800 . ?
C105 H105 0.9500 . ?
C81 H81 0.9500 . ?
C17 H17 0.9500 . ?
C17 C18 1.422(7) . ?
C19 H19 0.9500 . ?
C19 C18 1.397(8) . ?
C30 H30 0.9500 . ?
C18 H18 0.9500 . ?
C70 C69 1.329(10) . ?
C70 C71 1.462(10) . ?
C62 H62 0.9500 . ?
C67 H67 0.9500 . ?
C67 C68 1.395(9) . ?
C69 H69 0.9500 . ?
C69 C68 1.396(10) . ?
C21 H21A 0.9800 . ?
C21 H21B 0.9800 . ?
C21 H21C 0.9800 . ?
C68 H68 0.9500 . ?
C71 H71A 0.9800 . ?
C71 H71B 0.9800 . ?
C71 H71C 0.9800 . ?

loop_
_geom_torsion_atom_site_label_1
_geom_torsion_atom_site_label_2
_geom_torsion_atom_site_label_3
_geom_torsion_atom_site_label_4
_geom_torsion
_geom_torsion_site_symmetry_1
_geom_torsion_site_symmetry_2
_geom_torsion_site_symmetry_3
_geom_torsion_site_symmetry_4
_geom_torsion_publ_flag
Ru1 P2 C40 C41 20.2(4) . . . . ?
Ru1 P2 C40 C45 -161.6(3) . . . . ?
Ru1 P2 C46 C47 -100.6(3) . . . . ?
Ru1 P2 C46 C51 72.0(3) . . . . ?
Ru1 P2 C52 C53 36.4(4) . . . . ?
Ru1 P2 C52 C57 -141.5(3) . . . . ?
Ru1 P1 C28 C29 133.9(4) . . . . ?
Ru1 P1 C28 C33 -47.1(4) . . . . ?
Ru1 P1 C34 C39 -70.5(4) . . . . ?
Ru1 P1 C34 C35 102.4(4) . . . . ?
Ru1 P1 C22 C23 -14.6(4) . . . . ?
Ru1 P1 C22 C27 166.1(3) . . . . ?
Ru1 O1 C1 C2 7.0(4) . . . . ?
Ru1 O1 C1 C8 -173.0(3) . . . . ?
Ru1 N1 C6 C5 -178.3(3) . . . . ?
Ru1 N1 C6 C7 0.0(5) . . . . ?
Ru1 N1 C2 C1 -2.2(4) . . . . ?
Ru1 N1 C2 C3 178.6(3) . . . . ?
Ru2 P005 C96 C97 -26.1(4) . . . . ?
Ru2 P005 C96 C101 159.7(3) . . . . ?
Ru2 P005 C102 C103 107.7(3) . . . . ?
Ru2 P005 C102 C107 -65.9(4) . . . . ?
Ru2 P005 C108 C109 -66.9(3) . . . . ?
Ru2 P005 C108 C112 107.1(3) . . . . ?
Ru2 P006 C90 C95 73.9(3) . . . . ?
Ru2 P006 C90 C91 -97.3(3) . . . . ?
Ru2 P006 C84 C85 8.6(4) . . . . ?
Ru2 P006 C84 C89 -175.3(3) . . . . ?
Ru2 P006 C78 C83 32.6(4) . . . . ?
Ru2 P006 C78 C79 -148.5(3) . . . . ?
Ru2 O7 C114 C72 -10.0(4) . . . . ?
Ru2 O7 C114 C115 167.4(3) . . . . ?
Ru2 N5 C72 C114 -1.0(4) . . . . ?
Ru2 N5 C72 C73 177.5(3) . . . . ?
Ru2 N5 C76 C75 -177.9(3) . . . . ?
Ru2 N5 C76 C77 4.5(5) . . . . ?
P2 C40 C41 C42 178.6(3) . . . . ?
P2 C40 C45 C44 -177.4(4) . . . . ?
P2 C46 C47 C48 172.5(4) . . . . ?
P2 C46 C51 C50 -172.6(3) . . . . ?
P2 C52 C53 C54 -178.0(3) . . . . ?
P2 C52 C57 C56 177.5(3) . . . . ?
P1 C28 C29 C30 177.8(5) . . . . ?
P1 C28 C33 C32 -177.2(4) . . . . ?
P1 C34 C39 C38 174.4(4) . . . . ?
P1 C34 C35 C36 -172.2(4) . . . . ?
P1 C22 C23 C24 178.2(3) . . . . ?
P1 C22 C27 C26 -179.0(4) . . . . ?
P005 C96 C97 C98 -174.3(3) . . . . ?
P005 C96 C101 C100 174.3(3) . . . . ?
P005 C102 C103 C104 -173.4(4) . . . . ?
P005 C102 C107 C106 174.7(4) . . . . ?
P005 C108 C109 C110 176.2(3) . . . . ?
P005 C108 C112 C111 -174.7(3) . . . . ?
P006 C90 C95 C94 -171.4(3) . . . . ?
P006 C90 C91 C92 170.9(4) . . . . ?
P006 C84 C85 C86 176.4(3) . . . . ?
P006 C84 C89 C88 -175.5(4) . . . . ?
P006 C78 C83 C82 178.6(4) . . . . ?
P006 C78 C79 C80 -178.4(4) . . . . ?
O1 C1 C2 N1 -3.1(5) . . . . ?
O1 C1 C2 C3 176.2(4) . . . . ?
O1 C1 C8 N2 171.8(4) . . . . ?
O1 C1 C8 C9 -7.5(6) . . . . ?
O7 C114 C115 N6 -175.1(4) . . . . ?
O7 C114 C115 C59 1.8(6) . . . . ?
N1 C6 C5 C4 -0.4(6) . . . . ?
N1 C2 C3 C4 0.2(6) . . . . ?
N5 C72 C114 O7 7.2(5) . . . . ?
N5 C72 C114 C115 -170.0(4) . . . . ?
N5 C72 C73 C74 1.3(6) . . . . ?
N5 C76 C75 C74 -0.5(7) . . . . ?
N3 C9 C10 C11 1.8(7) . . . . ?
N3 C15 C16 N4 52.6(7) . . . . ?
N3 C15 C16 C17 -132.4(5) . . . . ?
N3 C13 C12 C11 -1.6(8) . . . . ?
N2 C8 C9 N3 1.4(5) . . . . ?
N2 C8 C9 C10 -179.8(5) . . . . ?
N2 C15 C16 N4 -121.7(5) . . . . ?
N2 C15 C16 C17 53.4(7) . . . . ?
N7 C59 C60 C61 -0.3(7) . . . . ?
N7 C59 C115 N6 0.2(5) . . . . ?
N7 C59 C115 C114 -177.0(4) . . . . ?
N7 C65 C66 N8 -57.6(7) . . . . ?
N7 C65 C66 C67 126.5(7) . . . . ?
N7 C63 C62 C61 2.3(10) . . . . ?
C1 C2 C3 C4 -179.0(4) . . . . ?
C1 C8 C9 N3 -179.2(4) . . . . ?
C1 C8 C9 C10 -0.3(8) . . . . ?
C28 P1 C34 C39 55.0(4) . . . . ?
C28 P1 C34 C35 -132.2(4) . . . . ?
C28 P1 C22 C23 -138.2(3) . . . . ?
C28 P1 C22 C27 42.5(4) . . . . ?
C28 C29 C30 C31 0.1(10) . . . . ?
C72 N5 C76 C75 2.1(6) . . . . ?
C72 N5 C76 C77 -175.5(4) . . . . ?
C72 C114 C115 N6 2.2(6) . . . . ?
C72 C114 C115 C59 179.0(4) . . . . ?
C72 C73 C74 C75 0.4(7) . . . . ?
C40 P2 C46 C47 27.1(4) . . . . ?
C40 P2 C46 C51 -160.3(3) . . . . ?
C40 P2 C52 C53 -90.9(3) . . . . ?
C40 P2 C52 C57 91.3(4) . . . . ?
C40 C41 C42 C43 -1.3(7) . . . . ?
C40 C45 C44 C43 -1.2(8) . . . . ?
N6 C65 C66 N8 119.5(6) . . . . ?
N6 C65 C66 C67 -56.4(8) . . . . ?
C114 C72 C73 C74 179.7(4) . . . . ?
C6 N1 C2 C1 179.1(3) . . . . ?
C6 N1 C2 C3 -0.1(5) . . . . ?
C6 C5 C4 C3 0.5(7) . . . . ?
C96 P005 C102 C103 -19.5(4) . . . . ?
C96 P005 C102 C107 166.9(4) . . . . ?
C96 P005 C108 C109 57.6(3) . . . . ?
C96 P005 C108 C112 -128.3(4) . . . . ?
C96 C97 C98 C99 0.3(6) . . . . ?
C96 C101 C100 C99 -0.3(7) . . . . ?
C59 N7 C65 N6 -0.1(6) . . . . ?
C59 N7 C65 C66 177.1(5) . . . . ?
C59 N7 C63 C64 170.9(5) . . . . ?
C59 N7 C63 C62 -5.5(8) . . . . ?
C59 C60 C61 C62 -2.8(8) . . . . ?
C90 P006 C84 C85 -115.6(4) . . . . ?
C90 P006 C84 C89 60.5(4) . . . . ?
C90 P006 C78 C83 156.6(3) . . . . ?
C90 P006 C78 C79 -24.4(4) . . . . ?
C90 C95 C94 C93 1.0(7) . . . . ?
C90 C91 C92 C93 -0.3(7) . . . . ?
C46 P2 C40 C41 -106.7(3) . . . . ?
C46 P2 C40 C45 71.5(4) . . . . ?
C46 P2 C52 C53 162.0(3) . . . . ?
C46 P2 C52 C57 -15.9(4) . . . . ?
C46 C47 C48 C49 -0.8(7) . . . . ?
C46 C51 C50 C49 0.8(7) . . . . ?
C84 P006 C90 C95 -159.4(3) . . . . ?
C84 P006 C90 C91 29.4(4) . . . . ?
C84 P006 C78 C83 -96.4(4) . . . . ?
C84 P006 C78 C79 82.5(4) . . . . ?
C84 C85 C86 C87 -0.6(7) . . . . ?
C84 C89 C88 C87 -1.4(8) . . . . ?
C2 N1 C6 C5 0.2(5) . . . . ?
C2 N1 C6 C7 178.5(3) . . . . ?
C2 C1 C8 N2 -8.2(6) . . . . ?
C2 C1 C8 C9 172.5(4) . . . . ?
C52 P2 C40 C41 145.7(3) . . . . ?
C52 P2 C40 C45 -36.1(4) . . . . ?
C52 P2 C46 C47 134.9(3) . . . . ?
C52 P2 C46 C51 -52.5(4) . . . . ?
C52 C53 C54 C55 1.0(7) . . . . ?
C52 C57 C56 C55 0.0(7) . . . . ?
C8 N2 C15 N3 -1.5(5) . . . . ?
C8 N2 C15 C16 173.5(4) . . . . ?
C8 C1 C2 N1 176.9(3) . . . . ?
C8 C1 C2 C3 -3.8(6) . . . . ?
C8 C9 C10 C11 -176.9(5) . . . . ?
C78 P006 C90 C95 -51.5(4) . . . . ?
C78 P006 C90 C91 137.2(3) . . . . ?
C78 P006 C84 C85 136.5(4) . . . . ?
C78 P006 C84 C89 -47.4(4) . . . . ?
C78 C83 C82 C81 0.2(7) . . . . ?
C78 C79 C80 C81 -0.5(8) . . . . ?
C76 N5 C72 C114 178.9(3) . . . . ?
C76 N5 C72 C73 -2.6(6) . . . . ?
C76 C75 C74 C73 -0.8(7) . . . . ?
C34 P1 C28 C29 7.7(5) . . . . ?
C34 P1 C28 C33 -173.3(4) . . . . ?
C34 P1 C22 C23 112.2(4) . . . . ?
C34 P1 C22 C27 -67.1(4) . . . . ?
C34 C39 C38 C37 -2.3(8) . . . . ?
C34 C35 C36 C37 -1.9(8) . . . . ?
C5 C4 C3 C2 -0.4(6) . . . . ?
C53 C52 C57 C56 -0.4(6) . . . . ?
C53 C54 C55 C56 -1.4(8) . . . . ?
C41 C40 C45 C44 0.8(7) . . . . ?
C41 C42 C43 C44 1.0(8) . . . . ?
C22 P1 C28 C29 -100.3(4) . . . . ?
C22 P1 C28 C33 78.7(4) . . . . ?
C22 P1 C34 C39 161.5(3) . . . . ?
C22 P1 C34 C35 -25.7(4) . . . . ?
C22 C23 C24 C25 1.0(7) . . . . ?
C22 C27 C26 C25 0.6(8) . . . . ?
N4 C16 C17 C18 -0.8(8) . . . . ?
N4 C20 C19 C18 -0.9(10) . . . . ?
C83 C78 C79 C80 0.5(7) . . . . ?
C83 C82 C81 C80 -0.2(8) . . . . ?
C95 C90 C91 C92 -0.4(6) . . . . ?
C95 C94 C93 C92 -1.7(7) . . . . ?
C102 P005 C96 C97 101.3(4) . . . . ?
C102 P005 C96 C101 -72.9(4) . . . . ?
C102 P005 C108 C109 163.9(3) . . . . ?
C102 P005 C108 C112 -22.0(4) . . . . ?
C102 C103 C104 C105 -0.4(8) . . . . ?
C102 C107 C106 C105 -2.5(8) . . . . ?
C60 C59 C115 N6 -179.5(5) . . . . ?
C60 C59 C115 C114 3.3(8) . . . . ?
C60 C61 C62 C63 1.8(10) . . . . ?
C97 C96 C101 C100 0.0(6) . . . . ?
C97 C98 C99 C100 -0.6(7) . . . . ?
C9 N3 C15 N2 2.4(5) . . . . ?
C9 N3 C15 C16 -172.4(5) . . . . ?
C9 N3 C13 C14 -170.3(4) . . . . ?
C9 N3 C13 C12 6.5(7) . . . . ?
C9 C10 C11 C12 3.0(8) . . . . ?
C7 C6 C5 C4 -178.7(4) . . . . ?
C115 N6 C65 N7 0.3(6) . . . . ?
C115 N6 C65 C66 -177.2(5) . . . . ?
C115 C59 C60 C61 179.4(5) . . . . ?
C54 C55 C56 C57 0.9(8) . . . . ?
C57 C52 C53 C54 -0.1(6) . . . . ?
C39 C34 C35 C36 0.8(7) . . . . ?
C39 C38 C37 C36 1.2(9) . . . . ?
C101 C96 C97 C98 0.0(6) . . . . ?
C10 C11 C12 C13 -3.1(9) . . . . ?
C98 C99 C100 C101 0.6(7) . . . . ?
C47 C46 C51 C50 0.2(6) . . . . ?
C47 C48 C49 C50 1.7(8) . . . . ?
C108 P005 C96 C97 -146.7(3) . . . . ?
C108 P005 C96 C101 39.1(4) . . . . ?
C108 P005 C102 C103 -126.8(4) . . . . ?
C108 P005 C102 C107 59.6(4) . . . . ?
C108 C112 C111 C113 -0.3(7) . . . . ?
C110 C113 C111 C112 0.5(7) . . . . ?
C51 C46 C47 C48 -0.2(6) . . . . ?
C51 C50 C49 C48 -1.7(7) . . . . ?
C15 N3 C9 C8 -2.2(5) . . . . ?
C15 N3 C9 C10 178.8(4) . . . . ?
C15 N3 C13 C14 2.6(8) . . . . ?
C15 N3 C13 C12 179.4(5) . . . . ?
C15 N2 C8 C1 -179.4(4) . . . . ?
C15 N2 C8 C9 0.1(5) . . . . ?
C15 C16 C17 C18 -175.4(5) . . . . ?
C103 C102 C107 C106 1.0(7) . . . . ?
C103 C104 C105 C106 -1.1(8) . . . . ?
C85 C84 C89 C88 0.6(7) . . . . ?
C85 C86 C87 C88 -0.2(7) . . . . ?
C73 C72 C114 O7 -171.3(4) . . . . ?
C73 C72 C114 C115 11.5(6) . . . . ?
C35 C34 C39 C38 1.3(7) . . . . ?
C113 C110 C109 C108 -1.6(7) . . . . ?
N8 C66 C67 C68 2.3(10) . . . . ?
N8 C70 C69 C68 -2.4(12) . . . . ?
C23 C22 C27 C26 1.8(7) . . . . ?
C23 C24 C25 C26 1.3(8) . . . . ?
C109 C108 C112 C111 -0.8(6) . . . . ?
C109 C110 C113 C111 0.4(7) . . . . ?
C77 C76 C75 C74 177.2(4) . . . . ?
C16 N4 C20 C19 -0.9(8) . . . . ?
C16 N4 C20 C21 -179.8(5) . . . . ?
C16 C17 C18 C19 -1.0(8) . . . . ?
C32 C31 C30 C29 0.4(10) . . . . ?
C112 C108 C109 C110 1.7(6) . . . . ?
C27 C22 C23 C24 -2.6(6) . . . . ?
C42 C43 C44 C45 0.2(8) . . . . ?
C79 C78 C83 C82 -0.4(7) . . . . ?
C79 C80 C81 C82 0.4(9) . . . . ?
C91 C90 C95 C94 0.1(6) . . . . ?
C107 C102 C103 C104 0.4(7) . . . . ?
C107 C106 C105 C104 2.5(9) . . . . ?
C29 C28 C33 C32 1.9(8) . . . . ?
C94 C93 C92 C91 1.4(8) . . . . ?
C13 N3 C9 C8 172.3(4) . . . . ?
C13 N3 C9 C10 -6.8(7) . . . . ?
C13 N3 C15 N2 -171.4(4) . . . . ?
C13 N3 C15 C16 13.9(8) . . . . ?
C24 C25 C26 C27 -2.2(9) . . . . ?
C38 C37 C36 C35 0.9(9) . . . . ?
C86 C87 C88 C89 1.2(8) . . . . ?
C31 C32 C33 C28 -1.5(8) . . . . ?
C89 C84 C85 C86 0.4(7) . . . . ?
C45 C40 C41 C42 0.4(6) . . . . ?
C33 C28 C29 C30 -1.2(8) . . . . ?
C33 C32 C31 C30 0.3(9) . . . . ?
C65 N7 C59 C60 179.7(4) . . . . ?
C65 N7 C59 C115 -0.1(5) . . . . ?
C65 N7 C63 C64 -2.7(10) . . . . ?
C65 N7 C63 C62 -179.1(6) . . . . ?
C65 N6 C115 C114 177.0(4) . . . . ?
C65 N6 C115 C59 -0.3(5) . . . . ?
C65 C66 C67 C68 177.7(6) . . . . ?
C63 N7 C59 C60 4.6(7) . . . . ?
C63 N7 C59 C115 -175.2(4) . . . . ?
C63 N7 C65 N6 174.2(5) . . . . ?
C63 N7 C65 C66 -8.5(10) . . . . ?
C14 C13 C12 C11 175.1(5) . . . . ?
C20 N4 C16 C15 176.6(5) . . . . ?
C20 N4 C16 C17 1.7(8) . . . . ?
C20 C19 C18 C17 1.8(9) . . . . ?
C66 N8 C70 C69 2.6(10) . . . . ?
C66 N8 C70 C71 176.4(6) . . . . ?
C66 C67 C68 C69 -1.9(11) . . . . ?
C64 C63 C62 C61 -174.0(6) . . . . ?
C70 N8 C66 C65 -178.4(5) . . . . ?
C70 N8 C66 C67 -2.5(9) . . . . ?
C70 C69 C68 C67 2.0(13) . . . . ?
C21 C20 C19 C18 178.0(6) . . . . ?
C71 C70 C69 C68 -175.8(8) . . . . ?

loop_
_smtbx_masks_void_nr
_smtbx_masks_void_average_x
_smtbx_masks_void_average_y
_smtbx_masks_void_average_z
_smtbx_masks_void_volume
_smtbx_masks_void_count_electrons
_smtbx_masks_void_content
1 -0.973 0.500 -0.960 1892.2 475.0 ?
